data_4065785
loop_
_publ_author_name
'Buchard, Antoine'
'Platel, Rachel H.'
'Auffrant, Audrey'
'Le Goff, Xavier F.'
'Le Floch, Pascal'
'Williams, Charlotte K.'

_publ_section_title
;
 Iminophosphorane Neodymium(III) Complexes As Efficient Initiators for
 Lactide Polymerization
;
_journal_issue 13
_journal_name_full Organometallics
_journal_page_first 2892
_journal_paper_doi 10.1021/om1001233
_journal_volume 29
_journal_year 2010
_chemical_formula_moiety 'C49 H67 N4 Nd P2 Si4'
_chemical_formula_sum 'C49 H67 N4 Nd P2 Si4'
_chemical_formula_weight 1030.61
_chemical_name_systematic
; 
 ? 
;
_space_group_IT_number 14
_symmetry_cell_setting monoclinic
_symmetry_space_group_name_Hall '-P 2ybc'
_symmetry_space_group_name_H-M 'P 1 21/c 1'
_atom_sites_solution_hydrogens geom
_atom_sites_solution_primary direct
_atom_sites_solution_secondary difmap
_audit_creation_method SHELXL-97
_cell_angle_alpha 90.00
_cell_angle_beta 113.887(1)
_cell_angle_gamma 90.00
_cell_formula_units_Z 12
_cell_length_a 23.759(1)
_cell_length_b 18.718(1)
_cell_length_c 39.345(1)
_cell_measurement_reflns_used 99591
_cell_measurement_temperature 150.0(1)
_cell_measurement_theta_max 30.034
_cell_measurement_theta_min 0.998
_cell_volume 15998.8(12)
_computing_structure_refinement 'SHELXL-97 (Sheldrick, 1997)'
_computing_structure_solution 'SHELXS-97 (Sheldrick, 1990)'
_diffrn_ambient_temperature 150.0(1)
_diffrn_measured_fraction_theta_full 0.989
_diffrn_measured_fraction_theta_max 0.989
_diffrn_measurement_device_type KappaCCD
_diffrn_measurement_method 'phi and omega scans'
_diffrn_radiation_monochromator graphite
_diffrn_radiation_source 'fine-focus sealed tube'
_diffrn_radiation_type MoK\a
_diffrn_radiation_wavelength 0.71069
_diffrn_reflns_av_R_equivalents 0.0429
_diffrn_reflns_av_sigmaI/netI 0.0871
_diffrn_reflns_limit_h_max 22
_diffrn_reflns_limit_h_min -32
_diffrn_reflns_limit_k_max 22
_diffrn_reflns_limit_k_min -25
_diffrn_reflns_limit_l_max 53
_diffrn_reflns_limit_l_min -49
_diffrn_reflns_number 82045
_diffrn_reflns_theta_full 28.70
_diffrn_reflns_theta_max 28.70
_diffrn_reflns_theta_min 2.78
_exptl_absorpt_coefficient_mu 1.158
_exptl_absorpt_correction_T_max 0.8930
_exptl_absorpt_correction_T_min 0.8014
_exptl_absorpt_correction_type multi-scan
_exptl_crystal_colour 'Pale Blue'
_exptl_crystal_density_diffrn 1.284
_exptl_crystal_density_method 'not measured'
_exptl_crystal_description Block
_exptl_crystal_F_000 6420
_exptl_crystal_size_max 0.20
_exptl_crystal_size_mid 0.20
_exptl_crystal_size_min 0.10
_refine_diff_density_max 1.938
_refine_diff_density_min -1.219
_refine_diff_density_rms 0.102
_refine_ls_extinction_method none
_refine_ls_goodness_of_fit_ref 0.956
_refine_ls_hydrogen_treatment constr
_refine_ls_matrix_type full
_refine_ls_number_parameters 1657
_refine_ls_number_reflns 40869
_refine_ls_number_restraints 0
_refine_ls_restrained_S_all 0.956
_refine_ls_R_factor_all 0.0914
_refine_ls_R_factor_gt 0.0440
_refine_ls_shift/su_max 0.002
_refine_ls_shift/su_mean 0.000
_refine_ls_structure_factor_coef Fsqd
_refine_ls_weighting_details 'calc w=1/[\s^2^(Fo^2^)+(0.0370P)^2^+0.0000P] where P=(Fo^2^+2Fc^2^)/3'
_refine_ls_weighting_scheme calc
_refine_ls_wR_factor_gt 0.0890
_refine_ls_wR_factor_ref 0.1042
_reflns_number_gt 25572
_reflns_number_total 40869
_reflns_threshold_expression >2sigma(I)
_cod_data_source_file om1001233_si_002.cif
_cod_data_source_block ab566bis
_cod_depositor_comments
;
The following automatic conversions were performed:

'_symmetry_cell_setting' value 'Monoclinic' changed to 'monoclinic'
according to /home/saulius/struct/CIF-dictionaries/cif_core.dic
dictionary named 'cif_core.dic' version 2.4.1 from 2010-06-29.

Automatic conversion script
Id: cif_fix_values 1715 2011-07-08 13:25:40Z adriana 
;
_cod_original_sg_symbol_H-M 'P21/c     '
_cod_database_code 4065785

loop_
_symmetry_equiv_pos_as_xyz
'x, y, z'
'-x, y+1/2, -z+1/2'
'-x, -y, -z'
'x, -y-1/2, z-1/2'

loop_
_atom_site_label
_atom_site_type_symbol
_atom_site_fract_x
_atom_site_fract_y
_atom_site_fract_z
_atom_site_U_iso_or_equiv
_atom_site_adp_type
_atom_site_occupancy
_atom_site_symmetry_multiplicity
_atom_site_calc_flag
_atom_site_refinement_flags
Nd1 Nd 0.309591(8) -0.744269(8) -0.058606(5) 0.01986(4) Uani 1 1 d .
P1 P 0.20193(4) -0.79370(4) -0.03118(2) 0.0244(2) Uani 1 1 d .
P2 P 0.17035(4) -0.79362(4) -0.11693(2) 0.02353(19) Uani 1 1 d .
Si1 Si 0.40896(5) -0.87432(5) 0.00142(3) 0.0347(3) Uani 1 1 d .
Si2 Si 0.38799(5) -0.88499(5) -0.07845(3) 0.0350(3) Uani 1 1 d .
Si3 Si 0.32452(5) -0.55843(4) -0.06363(3) 0.0257(2) Uani 1 1 d .
Si4 Si 0.44218(5) -0.63535(5) -0.04795(3) 0.0294(2) Uani 1 1 d .
N1 N 0.25704(13) -0.73505(12) -0.01573(7) 0.0239(6) Uani 1 1 d .
N2 N 0.22265(12) -0.74255(12) -0.12062(7) 0.0221(6) Uani 1 1 d .
N3 N 0.37571(13) -0.84194(13) -0.04331(7) 0.0296(7) Uani 1 1 d .
N4 N 0.36542(12) -0.63694(12) -0.05558(7) 0.0227(6) Uani 1 1 d .
C1 C 0.20169(15) -0.82714(15) -0.07195(8) 0.0226(7) Uani 1 1 d .
H1 H 0.2223 -0.8716 -0.0694 0.027 Uiso 1 1 calc R
C2 C 0.13018(16) -0.75398(16) -0.03460(9) 0.0281(8) Uani 1 1 d .
C3 C 0.08520(18) -0.79270(19) -0.02830(10) 0.0409(10) Uani 1 1 d .
H3 H 0.0918 -0.8417 -0.0214 0.049 Uiso 1 1 calc R
C4 C 0.03055(19) -0.7592(2) -0.03209(11) 0.0499(11) Uani 1 1 d .
H4 H -0.0005 -0.7857 -0.0283 0.060 Uiso 1 1 calc R
C5 C 0.0212(2) -0.6877(2) -0.04140(11) 0.0516(12) Uani 1 1 d .
H5 H -0.0162 -0.6651 -0.0441 0.062 Uiso 1 1 calc R
C6 C 0.06596(19) -0.64943(19) -0.04671(10) 0.0422(10) Uani 1 1 d .
H6 H 0.0597 -0.6001 -0.0527 0.051 Uiso 1 1 calc R
C7 C 0.12064(17) -0.68195(16) -0.04338(9) 0.0310(8) Uani 1 1 d .
H7 H 0.1514 -0.6548 -0.0471 0.037 Uiso 1 1 calc R
C8 C 0.27061(17) -0.69098(16) 0.01579(9) 0.0269(8) Uani 1 1 d .
C9 C 0.31998(17) -0.64346(16) 0.02521(9) 0.0303(8) Uani 1 1 d .
H9 H 0.3422 -0.6411 0.0099 0.036 Uiso 1 1 calc R
C10 C 0.33746(18) -0.59968(18) 0.05617(10) 0.0389(10) Uani 1 1 d .
H10 H 0.3719 -0.5689 0.0622 0.047 Uiso 1 1 calc R
C11 C 0.3052(2) -0.6008(2) 0.07801(10) 0.0498(12) Uani 1 1 d .
H11 H 0.3165 -0.5698 0.0988 0.060 Uiso 1 1 calc R
C12 C 0.2567(2) -0.6465(2) 0.06992(10) 0.0454(11) Uani 1 1 d .
H12 H 0.2349 -0.6480 0.0855 0.054 Uiso 1 1 calc R
C13 C 0.23885(17) -0.69095(18) 0.03902(9) 0.0338(9) Uani 1 1 d .
H13 H 0.2046 -0.7218 0.0336 0.041 Uiso 1 1 calc R
C14 C 0.21425(17) -0.87128(16) -0.00114(9) 0.0293(8) Uani 1 1 d .
C15 C 0.25483(18) -0.86737(18) 0.03640(10) 0.0393(10) Uani 1 1 d .
H15 H 0.2766 -0.8245 0.0464 0.047 Uiso 1 1 calc R
C16 C 0.2629(2) -0.9280(2) 0.05909(12) 0.0605(14) Uani 1 1 d .
H16 H 0.2897 -0.9260 0.0847 0.073 Uiso 1 1 calc R
C17 C 0.2317(2) -0.9903(2) 0.04407(12) 0.0609(14) Uani 1 1 d .
H17 H 0.2377 -1.0313 0.0594 0.073 Uiso 1 1 calc R
C18 C 0.1930(2) -0.99353(19) 0.00816(11) 0.0500(12) Uani 1 1 d .
H18 H 0.1713 -1.0366 -0.0017 0.060 Uiso 1 1 calc R
C19 C 0.18413(18) -0.93438(17) -0.01480(10) 0.0393(10) Uani 1 1 d .
H19 H 0.1569 -0.9377 -0.0403 0.047 Uiso 1 1 calc R
C20 C 0.09846(16) -0.74710(16) -0.12735(9) 0.0273(8) Uani 1 1 d .
C21 C 0.04862(18) -0.7832(2) -0.12487(10) 0.0411(10) Uani 1 1 d .
H21 H 0.0526 -0.8321 -0.1179 0.049 Uiso 1 1 calc R
C22 C -0.00678(19) -0.7475(2) -0.13267(11) 0.0534(11) Uani 1 1 d .
H22 H -0.0410 -0.7722 -0.1317 0.064 Uiso 1 1 calc R
C23 C -0.0113(2) -0.6757(2) -0.14183(11) 0.0566(12) Uani 1 1 d .
H23 H -0.0489 -0.6510 -0.1474 0.068 Uiso 1 1 calc R
C24 C 0.0380(2) -0.6404(2) -0.14294(10) 0.0443(11) Uani 1 1 d .
H24 H 0.0346 -0.5909 -0.1487 0.053 Uiso 1 1 calc R
C25 C 0.09306(17) -0.67515(17) -0.13590(9) 0.0299(8) Uani 1 1 d .
H25 H 0.1269 -0.6497 -0.1369 0.036 Uiso 1 1 calc R
C26 C 0.15111(17) -0.87014(16) -0.14797(9) 0.0291(8) Uani 1 1 d .
C27 C 0.09569(18) -0.87465(18) -0.17900(10) 0.0384(9) Uani 1 1 d .
H27 H 0.0657 -0.8380 -0.1840 0.046 Uiso 1 1 calc R
C28 C 0.0842(2) -0.9337(2) -0.20297(11) 0.0518(12) Uani 1 1 d .
H28 H 0.0468 -0.9369 -0.2245 0.062 Uiso 1 1 calc R
C29 C 0.1287(2) -0.9877(2) -0.19471(12) 0.0541(13) Uani 1 1 d .
H29 H 0.1209 -1.0282 -0.2106 0.065 Uiso 1 1 calc R
C30 C 0.1816(2) -0.98304(19) -0.16492(12) 0.0573(13) Uani 1 1 d .
H30 H 0.2118 -1.0194 -0.1599 0.069 Uiso 1 1 calc R
C31 C 0.1929(2) -0.92471(18) -0.14101(11) 0.0448(11) Uani 1 1 d .
H31 H 0.2303 -0.9227 -0.1194 0.054 Uiso 1 1 calc R
C32 C 0.21989(16) -0.71003(15) -0.15426(9) 0.0236(7) Uani 1 1 d .
C33 C 0.16989(16) -0.71528(16) -0.18875(8) 0.0274(8) Uani 1 1 d .
H33 H 0.1345 -0.7417 -0.1908 0.033 Uiso 1 1 calc R
C34 C 0.17134(18) -0.68252(17) -0.21982(9) 0.0334(9) Uani 1 1 d .
H34 H 0.1367 -0.6865 -0.2429 0.040 Uiso 1 1 calc R
C35 C 0.22216(18) -0.64393(17) -0.21800(9) 0.0326(9) Uani 1 1 d .
H35 H 0.2227 -0.6216 -0.2395 0.039 Uiso 1 1 calc R
C36 C 0.27216(18) -0.63863(17) -0.18413(10) 0.0349(9) Uani 1 1 d .
H36 H 0.3076 -0.6126 -0.1824 0.042 Uiso 1 1 calc R
C37 C 0.27094(16) -0.67118(16) -0.15250(9) 0.0284(8) Uani 1 1 d .
H37 H 0.3055 -0.6667 -0.1294 0.034 Uiso 1 1 calc R
C38 C 0.32302(17) -0.50640(17) -0.10480(9) 0.0383(10) Uani 1 1 d .
H38A H 0.3652 -0.4945 -0.1012 0.057 Uiso 1 1 calc R
H38B H 0.2994 -0.4623 -0.1073 0.057 Uiso 1 1 calc R
H38C H 0.3036 -0.5352 -0.1274 0.057 Uiso 1 1 calc R
C39 C 0.35123(18) -0.49350(17) -0.02376(10) 0.0398(10) Uani 1 1 d .
H39A H 0.3958 -0.4867 -0.0148 0.060 Uiso 1 1 calc R
H39B H 0.3414 -0.5123 -0.0036 0.060 Uiso 1 1 calc R
H39C H 0.3304 -0.4476 -0.0321 0.060 Uiso 1 1 calc R
C40 C 0.24191(16) -0.57904(16) -0.07387(10) 0.0340(9) Uani 1 1 d .
H40A H 0.2250 -0.6102 -0.0957 0.051 Uiso 1 1 calc R
H40B H 0.2183 -0.5345 -0.0788 0.051 Uiso 1 1 calc R
H40C H 0.2394 -0.6032 -0.0524 0.051 Uiso 1 1 calc R
C41 C 0.47524(17) -0.54538(17) -0.04938(10) 0.0398(10) Uani 1 1 d .
H41A H 0.4557 -0.5259 -0.0746 0.060 Uiso 1 1 calc R
H41B H 0.5197 -0.5498 -0.0423 0.060 Uiso 1 1 calc R
H41C H 0.4677 -0.5133 -0.0320 0.060 Uiso 1 1 calc R
C42 C 0.49070(19) -0.6743(2) -0.00215(12) 0.0799(17) Uani 1 1 d .
H42A H 0.4848 -0.6473 0.0175 0.120 Uiso 1 1 calc R
H42B H 0.5341 -0.6720 0.0017 0.120 Uiso 1 1 calc R
H42C H 0.4789 -0.7242 -0.0014 0.120 Uiso 1 1 calc R
C43 C 0.4554(2) -0.6857(2) -0.08536(12) 0.0618(13) Uani 1 1 d .
H43A H 0.4473 -0.7366 -0.0836 0.093 Uiso 1 1 calc R
H43B H 0.4982 -0.6793 -0.0822 0.093 Uiso 1 1 calc R
H43C H 0.4276 -0.6674 -0.1098 0.093 Uiso 1 1 calc R
C44 C 0.49441(19) -0.8924(2) 0.01811(11) 0.0606(13) Uani 1 1 d .
H44A H 0.5010 -0.9309 0.0033 0.091 Uiso 1 1 calc R
H44B H 0.5111 -0.9066 0.0443 0.091 Uiso 1 1 calc R
H44C H 0.5153 -0.8490 0.0154 0.091 Uiso 1 1 calc R
C45 C 0.40179(18) -0.80721(17) 0.03446(10) 0.0427(10) Uani 1 1 d .
H45A H 0.4223 -0.7628 0.0327 0.064 Uiso 1 1 calc R
H45B H 0.4212 -0.8259 0.0599 0.064 Uiso 1 1 calc R
H45C H 0.3582 -0.7977 0.0282 0.064 Uiso 1 1 calc R
C46 C 0.3725(2) -0.96034(17) 0.00782(11) 0.0576(13) Uani 1 1 d .
H46A H 0.3278 -0.9543 -0.0018 0.086 Uiso 1 1 calc R
H46B H 0.3886 -0.9723 0.0343 0.086 Uiso 1 1 calc R
H46C H 0.3823 -0.9990 -0.0057 0.086 Uiso 1 1 calc R
C47 C 0.47160(18) -0.8845(2) -0.07165(12) 0.0602(13) Uani 1 1 d .
H47A H 0.4928 -0.8442 -0.0557 0.090 Uiso 1 1 calc R
H47B H 0.4740 -0.8798 -0.0958 0.090 Uiso 1 1 calc R
H47C H 0.4912 -0.9293 -0.0599 0.090 Uiso 1 1 calc R
C48 C 0.34448(18) -0.83969(18) -0.12416(10) 0.0453(10) Uani 1 1 d .
H48A H 0.3003 -0.8407 -0.1299 0.068 Uiso 1 1 calc R
H48B H 0.3521 -0.8647 -0.1438 0.068 Uiso 1 1 calc R
H48C H 0.3582 -0.7900 -0.1228 0.068 Uiso 1 1 calc R
C49 C 0.36238(19) -0.98112(17) -0.08500(11) 0.0515(12) Uani 1 1 d .
H49A H 0.3914 -1.0100 -0.0646 0.077 Uiso 1 1 calc R
H49B H 0.3612 -0.9987 -0.1087 0.077 Uiso 1 1 calc R
H49C H 0.3212 -0.9848 -0.0850 0.077 Uiso 1 1 calc R
Nd2 Nd 0.363078(8) -0.247823(8) -0.265698(5) 0.01969(4) Uani 1 1 d .
P3 P 0.47787(4) -0.19826(4) -0.28692(2) 0.01985(18) Uani 1 1 d .
P4 P 0.49857(4) -0.19780(4) -0.20253(2) 0.02043(18) Uani 1 1 d .
Si5 Si 0.22625(5) -0.35653(5) -0.29324(3) 0.0272(2) Uani 1 1 d .
Si6 Si 0.34450(5) -0.43563(4) -0.26609(3) 0.0253(2) Uani 1 1 d .
Si7 Si 0.29463(5) -0.10250(5) -0.24833(3) 0.0409(3) Uani 1 1 d .
Si8 Si 0.25826(5) -0.11852(5) -0.32995(3) 0.0364(3) Uani 1 1 d .
N5 N 0.42047(12) -0.25332(11) -0.30530(7) 0.0220(6) Uani 1 1 d .
N6 N 0.44707(12) -0.25405(11) -0.20192(7) 0.0219(6) Uani 1 1 d .
N7 N 0.30584(12) -0.35527(12) -0.27415(7) 0.0228(6) Uani 1 1 d .
N8 N 0.29821(13) -0.14840(13) -0.28527(8) 0.0310(7) Uani 1 1 d .
C50 C 0.47265(14) -0.16533(15) -0.24717(8) 0.0209(7) Uani 1 1 d .
H50 H 0.4515 -0.1210 -0.2507 0.025 Uiso 1 1 calc R
C51 C 0.47476(16) -0.11907(15) -0.31453(8) 0.0242(8) Uani 1 1 d .
C52 C 0.43166(17) -0.06625(16) -0.31740(9) 0.0319(9) Uani 1 1 d .
H52 H 0.4036 -0.0729 -0.3060 0.038 Uiso 1 1 calc R
C53 C 0.42994(19) -0.00331(17) -0.33714(10) 0.0400(10) Uani 1 1 d .
H53 H 0.4005 0.0326 -0.3393 0.048 Uiso 1 1 calc R
C54 C 0.4707(2) 0.00655(18) -0.35338(10) 0.0421(11) Uani 1 1 d .
H54 H 0.4696 0.0496 -0.3664 0.051 Uiso 1 1 calc R
C55 C 0.51304(19) -0.04516(18) -0.35093(9) 0.0385(10) Uani 1 1 d .
H55 H 0.5409 -0.0379 -0.3624 0.046 Uiso 1 1 calc R
C56 C 0.51536(17) -0.10841(17) -0.33164(9) 0.0322(9) Uani 1 1 d .
H56 H 0.5446 -0.1442 -0.3301 0.039 Uiso 1 1 calc R
C57 C 0.55072(15) -0.23918(16) -0.27913(9) 0.0234(7) Uani 1 1 d .
C58 C 0.55357(18) -0.30742(18) -0.29222(9) 0.0354(9) Uani 1 1 d .
H58 H 0.5169 -0.3343 -0.3042 0.042 Uiso 1 1 calc R
C59 C 0.6101(2) -0.3365(2) -0.28779(12) 0.0561(13) Uani 1 1 d .
H59 H 0.6123 -0.3829 -0.2969 0.067 Uiso 1 1 calc R
C60 C 0.6631(2) -0.2968(3) -0.26989(12) 0.0614(14) Uani 1 1 d .
H60 H 0.7017 -0.3161 -0.2671 0.074 Uiso 1 1 calc R
C61 C 0.66074(19) -0.2301(2) -0.25612(11) 0.0509(11) Uani 1 1 d .
H61 H 0.6976 -0.2039 -0.2433 0.061 Uiso 1 1 calc R
C62 C 0.60484(16) -0.20144(19) -0.26099(10) 0.0343(9) Uani 1 1 d .
H62 H 0.6032 -0.1549 -0.2518 0.041 Uiso 1 1 calc R
C63 C 0.40159(16) -0.28661(15) -0.34046(8) 0.0227(7) Uani 1 1 d .
C64 C 0.35395(16) -0.33552(15) -0.35036(9) 0.0259(8) Uani 1 1 d .
H64 H 0.3364 -0.3463 -0.3332 0.031 Uiso 1 1 calc R
C65 C 0.33117(17) -0.36919(17) -0.38465(9) 0.0338(9) Uani 1 1 d .
H65 H 0.2984 -0.4024 -0.3906 0.041 Uiso 1 1 calc R
C66 C 0.35562(19) -0.35496(18) -0.41024(10) 0.0386(10) Uani 1 1 d .
H66 H 0.3398 -0.3777 -0.4339 0.046 Uiso 1 1 calc R
C67 C 0.40346(18) -0.30707(18) -0.40079(9) 0.0359(9) Uani 1 1 d .
H67 H 0.4211 -0.2969 -0.4181 0.043 Uiso 1 1 calc R
C68 C 0.42647(16) -0.27327(16) -0.36641(9) 0.0289(8) Uani 1 1 d .
H68 H 0.4597 -0.2406 -0.3605 0.035 Uiso 1 1 calc R
C69 C 0.50672(16) -0.11802(15) -0.17440(9) 0.0249(8) Uani 1 1 d .
C70 C 0.48259(18) -0.11521(17) -0.14759(9) 0.0340(9) Uani 1 1 d .
H70 H 0.4609 -0.1548 -0.1437 0.041 Uiso 1 1 calc R
C71 C 0.4909(2) -0.05273(18) -0.12647(11) 0.0501(12) Uani 1 1 d .
H71 H 0.4756 -0.0505 -0.1076 0.060 Uiso 1 1 calc R
C72 C 0.5210(2) 0.00544(19) -0.13269(12) 0.0582(14) Uani 1 1 d .
H72 H 0.5258 0.0475 -0.1183 0.070 Uiso 1 1 calc R
C73 C 0.5439(2) 0.00312(18) -0.15923(11) 0.0499(12) Uani 1 1 d .
H73 H 0.5648 0.0434 -0.1633 0.060 Uiso 1 1 calc R
C74 C 0.53661(17) -0.05829(17) -0.18050(9) 0.0355(9) Uani 1 1 d .
H74 H 0.5521 -0.0596 -0.1993 0.043 Uiso 1 1 calc R
C75 C 0.57437(15) -0.23836(16) -0.18592(8) 0.0246(7) Uani 1 1 d .
C76 C 0.58005(17) -0.30699(17) -0.19810(9) 0.0311(8) Uani 1 1 d .
H76 H 0.5443 -0.3331 -0.2130 0.037 Uiso 1 1 calc R
C77 C 0.6373(2) -0.3368(2) -0.18852(11) 0.0422(10) Uani 1 1 d .
H77 H 0.6409 -0.3829 -0.1975 0.051 Uiso 1 1 calc R
C78 C 0.6895(2) -0.3005(2) -0.16597(11) 0.0554(12) Uani 1 1 d .
H78 H 0.7288 -0.3217 -0.1595 0.066 Uiso 1 1 calc R
C79 C 0.6851(2) -0.2343(3) -0.15284(12) 0.0622(13) Uani 1 1 d .
H79 H 0.7211 -0.2099 -0.1368 0.075 Uiso 1 1 calc R
C80 C 0.62756(18) -0.2026(2) -0.16299(10) 0.0440(10) Uani 1 1 d .
H80 H 0.6246 -0.1561 -0.1542 0.053 Uiso 1 1 calc R
C81 C 0.45036(16) -0.29227(15) -0.16980(9) 0.0230(7) Uani 1 1 d .
C82 C 0.39857(17) -0.33159(15) -0.17294(9) 0.0275(8) Uani 1 1 d .
H82 H 0.3640 -0.3336 -0.1961 0.033 Uiso 1 1 calc R
C83 C 0.39714(18) -0.36790(16) -0.14240(10) 0.0354(9) Uani 1 1 d .
H83 H 0.3614 -0.3940 -0.1449 0.042 Uiso 1 1 calc R
C84 C 0.44711(18) -0.36638(16) -0.10854(9) 0.0316(9) Uani 1 1 d .
H84 H 0.4458 -0.3912 -0.0878 0.038 Uiso 1 1 calc R
C85 C 0.49863(18) -0.32875(15) -0.10513(9) 0.0288(8) Uani 1 1 d .
H85 H 0.5332 -0.3276 -0.0819 0.035 Uiso 1 1 calc R
C86 C 0.50096(16) -0.29214(15) -0.13536(9) 0.0265(8) Uani 1 1 d .
H86 H 0.5372 -0.2668 -0.1326 0.032 Uiso 1 1 calc R
C87 C 0.42884(15) -0.41756(16) -0.25172(9) 0.0299(8) Uani 1 1 d .
H87A H 0.4348 -0.3903 -0.2713 0.045 Uiso 1 1 calc R
H87B H 0.4511 -0.4630 -0.2478 0.045 Uiso 1 1 calc R
H87C H 0.4446 -0.3900 -0.2286 0.045 Uiso 1 1 calc R
C88 C 0.33850(18) -0.49135(16) -0.22779(9) 0.0353(9) Uani 1 1 d .
H88A H 0.3483 -0.4618 -0.2056 0.053 Uiso 1 1 calc R
H88B H 0.3676 -0.5313 -0.2220 0.053 Uiso 1 1 calc R
H88C H 0.2965 -0.5100 -0.2359 0.053 Uiso 1 1 calc R
C89 C 0.31897(17) -0.49622(16) -0.30799(9) 0.0339(9) Uani 1 1 d .
H89A H 0.2745 -0.5041 -0.3173 0.051 Uiso 1 1 calc R
H89B H 0.3404 -0.5421 -0.3009 0.051 Uiso 1 1 calc R
H89C H 0.3288 -0.4739 -0.3275 0.051 Uiso 1 1 calc R
C90 C 0.19318(18) -0.28269(19) -0.27459(11) 0.0481(11) Uani 1 1 d .
H90A H 0.2025 -0.2917 -0.2483 0.072 Uiso 1 1 calc R
H90B H 0.1485 -0.2808 -0.2887 0.072 Uiso 1 1 calc R
H90C H 0.2113 -0.2370 -0.2770 0.072 Uiso 1 1 calc R
C91 C 0.19016(17) -0.44027(18) -0.28423(10) 0.0397(10) Uani 1 1 d .
H91A H 0.2016 -0.4813 -0.2956 0.060 Uiso 1 1 calc R
H91B H 0.1453 -0.4351 -0.2951 0.060 Uiso 1 1 calc R
H91C H 0.2048 -0.4479 -0.2574 0.060 Uiso 1 1 calc R
C92 C 0.19379(18) -0.34642(18) -0.34520(9) 0.0403(10) Uani 1 1 d .
H92A H 0.2100 -0.3027 -0.3516 0.061 Uiso 1 1 calc R
H92B H 0.1488 -0.3436 -0.3549 0.061 Uiso 1 1 calc R
H92C H 0.2057 -0.3877 -0.3561 0.061 Uiso 1 1 calc R
C93 C 0.3165(2) -0.16338(19) -0.20728(10) 0.0499(11) Uani 1 1 d .
H93A H 0.2870 -0.2029 -0.2132 0.075 Uiso 1 1 calc R
H93B H 0.3161 -0.1367 -0.1860 0.075 Uiso 1 1 calc R
H93C H 0.3579 -0.1824 -0.2012 0.075 Uiso 1 1 calc R
C94 C 0.21764(19) -0.0655(2) -0.25551(12) 0.0613(13) Uani 1 1 d .
H94A H 0.2037 -0.0327 -0.2767 0.092 Uiso 1 1 calc R
H94B H 0.2208 -0.0398 -0.2331 0.092 Uiso 1 1 calc R
H94C H 0.1880 -0.1047 -0.2605 0.092 Uiso 1 1 calc R
C95 C 0.3478(2) -0.02490(18) -0.23327(12) 0.0606(14) Uani 1 1 d .
H95A H 0.3889 -0.0396 -0.2308 0.091 Uiso 1 1 calc R
H95B H 0.3501 -0.0074 -0.2093 0.091 Uiso 1 1 calc R
H95C H 0.3325 0.0133 -0.2518 0.091 Uiso 1 1 calc R
C96 C 0.28178(18) -0.16449(18) -0.36385(10) 0.0461(11) Uani 1 1 d .
H96A H 0.3251 -0.1539 -0.3581 0.069 Uiso 1 1 calc R
H96B H 0.2562 -0.1477 -0.3890 0.069 Uiso 1 1 calc R
H96C H 0.2765 -0.2162 -0.3624 0.069 Uiso 1 1 calc R
C97 C 0.17335(17) -0.13253(19) -0.34759(11) 0.0479(11) Uani 1 1 d .
H97A H 0.1648 -0.1832 -0.3456 0.072 Uiso 1 1 calc R
H97B H 0.1537 -0.1177 -0.3737 0.072 Uiso 1 1 calc R
H97C H 0.1569 -0.1040 -0.3328 0.072 Uiso 1 1 calc R
C98 C 0.26794(18) -0.02000(17) -0.33510(11) 0.0495(11) Uani 1 1 d .
H98A H 0.2486 0.0066 -0.3212 0.074 Uiso 1 1 calc R
H98B H 0.2484 -0.0069 -0.3614 0.074 Uiso 1 1 calc R
H98C H 0.3119 -0.0084 -0.3253 0.074 Uiso 1 1 calc R
Nd3 Nd 0.028976(8) -0.240089(8) -0.109207(5) 0.01915(4) Uani 1 1 d .
P5 P 0.14604(4) -0.29247(4) -0.12729(2) 0.02106(19) Uani 1 1 d .
P6 P 0.16066(4) -0.29430(4) -0.04403(2) 0.02141(19) Uani 1 1 d .
Si9 Si -0.04232(5) -0.38802(5) -0.09444(3) 0.0319(2) Uani 1 1 d .
Si10 Si -0.07946(5) -0.36286(5) -0.17517(3) 0.0287(2) Uani 1 1 d .
Si11 Si -0.10354(5) -0.12874(5) -0.12865(3) 0.0269(2) Uani 1 1 d .
Si12 Si 0.01489(5) -0.05190(4) -0.11031(3) 0.0277(2) Uani 1 1 d .
N9 N 0.09008(12) -0.23641(12) -0.14701(7) 0.0210(6) Uani 1 1 d .
N10 N 0.11041(12) -0.23520(12) -0.04470(7) 0.0219(6) Uani 1 1 d .
N11 N -0.03767(13) -0.33743(12) -0.12978(7) 0.0257(6) Uani 1 1 d .
N12 N -0.02471(12) -0.13047(12) -0.11493(7) 0.0222(6) Uani 1 1 d .
C99 C 0.13683(15) -0.32636(15) -0.08877(8) 0.0218(7) Uani 1 1 d .
H99 H 0.1148 -0.3702 -0.0931 0.026 Uiso 1 1 calc R
C100 C 0.22081(15) -0.25243(15) -0.11623(8) 0.0234(7) Uani 1 1 d .
C101 C 0.22722(18) -0.18316(17) -0.12718(9) 0.0329(9) Uani 1 1 d .
H101 H 0.1916 -0.1553 -0.1404 0.039 Uiso 1 1 calc R
C102 C 0.28499(19) -0.1548(2) -0.11889(11) 0.0443(11) Uani 1 1 d .
H102 H 0.2889 -0.1076 -0.1266 0.053 Uiso 1 1 calc R
C103 C 0.33649(19) -0.1944(2) -0.09964(11) 0.0491(11) Uani 1 1 d .
H103 H 0.3760 -0.1747 -0.0943 0.059 Uiso 1 1 calc R
C104 C 0.33175(18) -0.2626(2) -0.08781(10) 0.0444(10) Uani 1 1 d .
H104 H 0.3678 -0.2896 -0.0742 0.053 Uiso 1 1 calc R
C105 C 0.27390(17) -0.29153(18) -0.09594(9) 0.0332(9) Uani 1 1 d .
H105 H 0.2704 -0.3383 -0.0876 0.040 Uiso 1 1 calc R
C106 C 0.14335(17) -0.37045(15) -0.15536(9) 0.0257(8) Uani 1 1 d .
C107 C 0.09424(18) -0.41554(17) -0.16499(10) 0.0373(9) Uani 1 1 d .
H107 H 0.0622 -0.4056 -0.1571 0.045 Uiso 1 1 calc R
C108 C 0.0908(2) -0.47630(19) -0.18639(11) 0.0526(12) Uani 1 1 d .
H108 H 0.0555 -0.5061 -0.1936 0.063 Uiso 1 1 calc R
C109 C 0.1364(2) -0.49361(19) -0.19697(11) 0.0504(12) Uani 1 1 d .
H109 H 0.1340 -0.5362 -0.2107 0.061 Uiso 1 1 calc R
C110 C 0.1859(2) -0.4492(2) -0.18778(10) 0.0466(11) Uani 1 1 d .
H110 H 0.2182 -0.4608 -0.1952 0.056 Uiso 1 1 calc R
C111 C 0.18964(18) -0.38636(18) -0.16735(9) 0.0359(9) Uani 1 1 d .
H111 H 0.2236 -0.3549 -0.1617 0.043 Uiso 1 1 calc R
C112 C 0.07401(16) -0.20346(15) -0.18212(9) 0.0235(7) Uani 1 1 d .
C113 C 0.02646(16) -0.15385(15) -0.19350(9) 0.0284(8) Uani 1 1 d .
H113 H 0.0080 -0.1415 -0.1769 0.034 Uiso 1 1 calc R
C114 C 0.00488(18) -0.12164(17) -0.22829(9) 0.0348(9) Uani 1 1 d .
H114 H -0.0276 -0.0877 -0.2352 0.042 Uiso 1 1 calc R
C115 C 0.0310(2) -0.13953(18) -0.25253(10) 0.0430(11) Uani 1 1 d .
H115 H 0.0160 -0.1187 -0.2766 0.052 Uiso 1 1 calc R
C116 C 0.0793(2) -0.18786(18) -0.24195(10) 0.0426(10) Uani 1 1 d .
H116 H 0.0980 -0.1993 -0.2585 0.051 Uiso 1 1 calc R
C117 C 0.10043(18) -0.21944(17) -0.20707(9) 0.0340(9) Uani 1 1 d .
H117 H 0.1335 -0.2526 -0.2000 0.041 Uiso 1 1 calc R
C118 C 0.23713(16) -0.25627(16) -0.02537(9) 0.0264(7) Uani 1 1 d .
C119 C 0.28897(17) -0.2953(2) -0.00414(10) 0.0378(9) Uani 1 1 d .
H119 H 0.2850 -0.3435 0.0022 0.045 Uiso 1 1 calc R
C120 C 0.34749(19) -0.2637(2) 0.00807(11) 0.0511(11) Uani 1 1 d .
H120 H 0.3830 -0.2908 0.0224 0.061 Uiso 1 1 calc R
C121 C 0.35375(19) -0.1937(2) -0.00066(11) 0.0486(11) Uani 1 1 d .
H121 H 0.3935 -0.1727 0.0075 0.058 Uiso 1 1 calc R
C122 C 0.30287(19) -0.1546(2) -0.02099(10) 0.0429(10) Uani 1 1 d .
H122 H 0.3072 -0.1062 -0.0269 0.052 Uiso 1 1 calc R
C123 C 0.24476(17) -0.18500(17) -0.03314(9) 0.0314(8) Uani 1 1 d .
H123 H 0.2096 -0.1569 -0.0470 0.038 Uiso 1 1 calc R
C124 C 0.16260(16) -0.37300(16) -0.01644(9) 0.0261(8) Uani 1 1 d .
C125 C 0.13372(18) -0.37267(17) 0.00805(9) 0.0342(9) Uani 1 1 d .
H125 H 0.1136 -0.3306 0.0109 0.041 Uiso 1 1 calc R
C126 C 0.1342(2) -0.43345(19) 0.02833(11) 0.0537(13) Uani 1 1 d .
H126 H 0.1146 -0.4329 0.0452 0.064 Uiso 1 1 calc R
C127 C 0.1629(2) -0.49467(19) 0.02402(11) 0.0531(13) Uani 1 1 d .
H127 H 0.1628 -0.5363 0.0378 0.064 Uiso 1 1 calc R
C128 C 0.19149(19) -0.49592(18) 0.00020(10) 0.0424(11) Uani 1 1 d .
H128 H 0.2116 -0.5382 -0.0023 0.051 Uiso 1 1 calc R
C129 C 0.19124(17) -0.43563(16) -0.02042(9) 0.0311(9) Uani 1 1 d .
H129 H 0.2106 -0.4370 -0.0373 0.037 Uiso 1 1 calc R
C130 C 0.11383(16) -0.19540(15) -0.01277(9) 0.0237(7) Uani 1 1 d .
C131 C 0.16212(17) -0.20091(16) 0.02259(9) 0.0296(8) Uani 1 1 d .
H131 H 0.1963 -0.2308 0.0260 0.036 Uiso 1 1 calc R
C132 C 0.16059(18) -0.16358(17) 0.05245(10) 0.0346(9) Uani 1 1 d .
H132 H 0.1932 -0.1690 0.0763 0.041 Uiso 1 1 calc R
C133 C 0.11207(19) -0.11828(17) 0.04811(10) 0.0370(10) Uani 1 1 d .
H133 H 0.1115 -0.0926 0.0688 0.044 Uiso 1 1 calc R
C134 C 0.06459(18) -0.11087(16) 0.01346(10) 0.0333(9) Uani 1 1 d .
H134 H 0.0315 -0.0792 0.0101 0.040 Uiso 1 1 calc R
C135 C 0.06506(16) -0.14995(15) -0.01669(9) 0.0268(8) Uani 1 1 d .
H135 H 0.0316 -0.1455 -0.0403 0.032 Uiso 1 1 calc R
C136 C -0.01934(19) -0.33312(18) -0.05098(9) 0.0450(11) Uani 1 1 d .
H13A H 0.0175 -0.3051 -0.0475 0.067 Uiso 1 1 calc R
H13B H -0.0104 -0.3648 -0.0296 0.067 Uiso 1 1 calc R
H13C H -0.0531 -0.3008 -0.0531 0.067 Uiso 1 1 calc R
C137 C -0.12103(19) -0.4236(2) -0.10401(11) 0.0499(11) Uani 1 1 d .
H13D H -0.1501 -0.3837 -0.1092 0.075 Uiso 1 1 calc R
H13E H -0.1200 -0.4500 -0.0823 0.075 Uiso 1 1 calc R
H13F H -0.1342 -0.4556 -0.1255 0.075 Uiso 1 1 calc R
C138 C 0.00999(19) -0.46717(17) -0.08183(10) 0.0484(11) Uani 1 1 d .
H13G H -0.0043 -0.5017 -0.1023 0.073 Uiso 1 1 calc R
H13H H 0.0098 -0.4895 -0.0593 0.073 Uiso 1 1 calc R
H13I H 0.0519 -0.4518 -0.0772 0.073 Uiso 1 1 calc R
C139 C -0.16450(17) -0.34776(18) -0.19190(10) 0.0443(11) Uani 1 1 d .
H13J H -0.1819 -0.3828 -0.1803 0.066 Uiso 1 1 calc R
H13K H -0.1840 -0.3532 -0.2190 0.066 Uiso 1 1 calc R
H13L H -0.1720 -0.2994 -0.1851 0.066 Uiso 1 1 calc R
C140 C -0.07053(18) -0.46000(16) -0.18340(10) 0.0398(10) Uani 1 1 d .
H14A H -0.0267 -0.4715 -0.1748 0.060 Uiso 1 1 calc R
H14B H -0.0915 -0.4704 -0.2100 0.060 Uiso 1 1 calc R
H14C H -0.0887 -0.4889 -0.1697 0.060 Uiso 1 1 calc R
C141 C -0.05451(18) -0.31153(17) -0.20756(9) 0.0408(10) Uani 1 1 d .
H14D H -0.0585 -0.2602 -0.2041 0.061 Uiso 1 1 calc R
H14E H -0.0805 -0.3247 -0.2333 0.061 Uiso 1 1 calc R
H14F H -0.0115 -0.3228 -0.2022 0.061 Uiso 1 1 calc R
C142 C -0.13092(18) -0.20303(18) -0.10756(12) 0.0510(11) Uani 1 1 d .
H14G H -0.1155 -0.2486 -0.1126 0.076 Uiso 1 1 calc R
H14H H -0.1760 -0.2037 -0.1184 0.076 Uiso 1 1 calc R
H14I H -0.1156 -0.1958 -0.0806 0.076 Uiso 1 1 calc R
C143 C -0.13448(17) -0.04646(16) -0.11550(10) 0.0372(9) Uani 1 1 d .
H14J H -0.1172 -0.0420 -0.0884 0.056 Uiso 1 1 calc R
H14K H -0.1794 -0.0497 -0.1251 0.056 Uiso 1 1 calc R
H14L H -0.1230 -0.0045 -0.1262 0.056 Uiso 1 1 calc R
C144 C -0.14486(18) -0.13706(19) -0.18020(9) 0.0461(11) Uani 1 1 d .
H14M H -0.1343 -0.0964 -0.1922 0.069 Uiso 1 1 calc R
H14N H -0.1894 -0.1376 -0.1870 0.069 Uiso 1 1 calc R
H14O H -0.1325 -0.1816 -0.1884 0.069 Uiso 1 1 calc R
C145 C 0.01553(18) 0.00912(16) -0.07177(10) 0.0401(10) Uani 1 1 d .
H14P H -0.0266 0.0153 -0.0737 0.060 Uiso 1 1 calc R
H14Q H 0.0324 0.0557 -0.0741 0.060 Uiso 1 1 calc R
H14R H 0.0411 -0.0120 -0.0476 0.060 Uiso 1 1 calc R
C146 C -0.01510(18) 0.00500(16) -0.15339(10) 0.0418(10) Uani 1 1 d .
H14S H -0.0158 -0.0230 -0.1746 0.063 Uiso 1 1 calc R
H14T H 0.0117 0.0466 -0.1498 0.063 Uiso 1 1 calc R
H14U H -0.0569 0.0211 -0.1582 0.063 Uiso 1 1 calc R
C147 C 0.09810(16) -0.07169(16) -0.09916(10) 0.0368(9) Uani 1 1 d .
H14V H 0.1168 -0.0948 -0.0748 0.055 Uiso 1 1 calc R
H14W H 0.1198 -0.0270 -0.0988 0.055 Uiso 1 1 calc R
H14X H 0.1010 -0.1036 -0.1181 0.055 Uiso 1 1 calc R

loop_
_atom_site_aniso_label
_atom_site_aniso_U_11
_atom_site_aniso_U_22
_atom_site_aniso_U_33
_atom_site_aniso_U_23
_atom_site_aniso_U_13
_atom_site_aniso_U_12
Nd1 0.01825(9) 0.01949(8) 0.02177(9) 0.00036(7) 0.00803(7) -0.00011(7)
P1 0.0254(5) 0.0212(4) 0.0293(5) 0.0043(4) 0.0139(4) -0.0003(4)
P2 0.0203(5) 0.0213(4) 0.0270(5) 0.0005(3) 0.0075(4) -0.0019(4)
Si1 0.0287(6) 0.0311(5) 0.0433(7) 0.0071(4) 0.0137(5) 0.0085(5)
Si2 0.0290(6) 0.0298(5) 0.0454(7) -0.0067(4) 0.0143(5) 0.0052(5)
Si3 0.0243(6) 0.0209(4) 0.0310(6) -0.0002(4) 0.0101(5) -0.0024(4)
Si4 0.0217(6) 0.0310(5) 0.0348(6) 0.0043(4) 0.0108(5) -0.0028(4)
N1 0.0268(16) 0.0227(13) 0.0250(15) -0.0002(11) 0.0134(13) -0.0016(12)
N2 0.0218(15) 0.0210(12) 0.0222(14) -0.0009(11) 0.0076(12) -0.0035(12)
N3 0.0266(18) 0.0252(14) 0.0368(18) 0.0026(12) 0.0129(15) 0.0050(13)
N4 0.0217(16) 0.0225(13) 0.0236(15) -0.0010(11) 0.0089(13) -0.0008(12)
C1 0.0191(18) 0.0192(14) 0.0291(19) 0.0021(13) 0.0095(15) 0.0004(14)
C2 0.031(2) 0.0314(18) 0.0256(18) 0.0008(14) 0.0156(16) -0.0015(16)
C3 0.037(3) 0.042(2) 0.050(3) 0.0071(18) 0.024(2) 0.0033(19)
C4 0.040(3) 0.058(3) 0.065(3) 0.008(2) 0.035(2) -0.002(2)
C5 0.047(3) 0.062(3) 0.058(3) 0.013(2) 0.034(3) 0.017(2)
C6 0.045(3) 0.041(2) 0.040(2) 0.0070(17) 0.017(2) 0.015(2)
C7 0.032(2) 0.0301(17) 0.031(2) 0.0069(15) 0.0129(18) 0.0054(16)
C8 0.030(2) 0.0250(16) 0.0258(19) 0.0065(14) 0.0110(17) 0.0063(15)
C9 0.034(2) 0.0292(17) 0.0236(19) 0.0009(14) 0.0074(17) 0.0058(17)
C10 0.037(3) 0.040(2) 0.032(2) -0.0087(17) 0.0066(19) -0.0015(19)
C11 0.055(3) 0.059(3) 0.028(2) -0.0152(19) 0.009(2) 0.006(2)
C12 0.052(3) 0.060(3) 0.025(2) 0.0007(19) 0.016(2) 0.013(2)
C13 0.030(2) 0.044(2) 0.026(2) 0.0036(16) 0.0094(17) 0.0059(18)
C14 0.034(2) 0.0243(16) 0.032(2) 0.0083(14) 0.0158(18) 0.0002(16)
C15 0.036(2) 0.043(2) 0.036(2) 0.0088(17) 0.012(2) -0.0039(19)
C16 0.058(3) 0.060(3) 0.046(3) 0.023(2) 0.003(2) -0.009(2)
C17 0.066(4) 0.040(2) 0.061(3) 0.026(2) 0.010(3) -0.010(2)
C18 0.049(3) 0.033(2) 0.054(3) 0.0143(19) 0.007(2) -0.010(2)
C19 0.039(3) 0.037(2) 0.037(2) 0.0120(17) 0.011(2) -0.0005(18)
C20 0.0208(18) 0.0342(18) 0.0254(18) 0.0010(15) 0.0078(15) 0.0012(16)
C21 0.029(2) 0.051(2) 0.047(3) -0.0053(19) 0.020(2) -0.0040(19)
C22 0.024(2) 0.085(3) 0.054(3) -0.003(2) 0.019(2) -0.003(2)
C23 0.034(3) 0.086(3) 0.048(3) 0.011(2) 0.015(2) 0.023(3)
C24 0.043(3) 0.061(3) 0.028(2) 0.0082(18) 0.014(2) 0.025(2)
C25 0.026(2) 0.0404(19) 0.0235(19) 0.0016(15) 0.0099(17) 0.0048(17)
C26 0.030(2) 0.0278(17) 0.028(2) -0.0020(14) 0.0099(17) -0.0047(16)
C27 0.036(2) 0.042(2) 0.037(2) -0.0067(17) 0.014(2) -0.0059(19)
C28 0.050(3) 0.063(3) 0.043(3) -0.021(2) 0.020(2) -0.021(2)
C29 0.070(4) 0.041(2) 0.055(3) -0.025(2) 0.029(3) -0.018(2)
C30 0.068(4) 0.035(2) 0.068(3) -0.015(2) 0.027(3) 0.003(2)
C31 0.044(3) 0.040(2) 0.049(3) -0.0081(18) 0.018(2) 0.002(2)
C32 0.026(2) 0.0216(15) 0.0238(18) -0.0022(13) 0.0112(16) -0.0004(14)
C33 0.023(2) 0.0329(17) 0.0211(18) -0.0047(14) 0.0043(16) -0.0046(15)
C34 0.034(2) 0.042(2) 0.0204(19) -0.0047(15) 0.0064(17) -0.0005(18)
C35 0.042(3) 0.0380(19) 0.0227(19) 0.0021(15) 0.0177(18) -0.0007(18)
C36 0.037(2) 0.0378(19) 0.034(2) 0.0005(16) 0.0187(19) -0.0070(18)
C37 0.025(2) 0.0346(18) 0.0246(19) 0.0005(15) 0.0085(16) -0.0019(16)
C38 0.032(2) 0.0349(19) 0.041(2) 0.0142(16) 0.008(2) -0.0011(17)
C39 0.038(3) 0.0315(19) 0.046(2) -0.0105(16) 0.012(2) -0.0018(18)
C40 0.031(2) 0.0272(17) 0.047(2) -0.0028(16) 0.0192(19) 0.0011(16)
C41 0.034(2) 0.045(2) 0.044(2) -0.0094(18) 0.019(2) -0.0131(19)
C42 0.027(3) 0.132(4) 0.072(4) 0.060(3) 0.011(3) 0.001(3)
C43 0.047(3) 0.055(3) 0.102(4) -0.033(2) 0.049(3) -0.018(2)
C44 0.042(3) 0.082(3) 0.053(3) 0.022(2) 0.015(2) 0.031(3)
C45 0.038(3) 0.042(2) 0.043(2) 0.0009(18) 0.012(2) 0.0076(19)
C46 0.086(4) 0.036(2) 0.060(3) 0.007(2) 0.039(3) 0.006(2)
C47 0.035(3) 0.080(3) 0.069(3) -0.016(2) 0.024(3) 0.007(2)
C48 0.044(3) 0.051(2) 0.047(3) 0.0018(19) 0.025(2) 0.008(2)
C49 0.051(3) 0.041(2) 0.053(3) -0.0097(19) 0.011(2) 0.003(2)
Nd2 0.01673(9) 0.01962(8) 0.02351(9) 0.00134(7) 0.00898(7) -0.00081(7)
P3 0.0197(5) 0.0202(4) 0.0213(5) 0.0026(3) 0.0100(4) -0.0009(4)
P4 0.0202(5) 0.0211(4) 0.0211(5) -0.0003(3) 0.0096(4) -0.0022(4)
Si5 0.0217(6) 0.0304(5) 0.0301(6) -0.0024(4) 0.0111(5) -0.0047(4)
Si6 0.0250(6) 0.0214(4) 0.0286(5) -0.0003(4) 0.0098(5) -0.0029(4)
Si7 0.0336(7) 0.0330(5) 0.0585(8) -0.0025(5) 0.0210(6) 0.0091(5)
Si8 0.0214(6) 0.0304(5) 0.0535(7) 0.0110(5) 0.0111(5) 0.0063(5)
N5 0.0221(15) 0.0213(13) 0.0238(14) -0.0001(11) 0.0106(12) -0.0006(12)
N6 0.0242(15) 0.0200(13) 0.0243(14) 0.0035(11) 0.0126(12) -0.0019(12)
N7 0.0206(16) 0.0228(13) 0.0239(15) 0.0009(11) 0.0078(13) -0.0030(12)
N8 0.0220(17) 0.0263(14) 0.0453(19) 0.0048(13) 0.0142(15) 0.0038(13)
C50 0.0192(18) 0.0214(15) 0.0239(18) 0.0036(13) 0.0107(15) 0.0032(13)
C51 0.029(2) 0.0243(16) 0.0192(18) 0.0029(13) 0.0095(16) -0.0047(15)
C52 0.031(2) 0.0327(18) 0.033(2) 0.0073(15) 0.0145(18) 0.0008(17)
C53 0.048(3) 0.0293(18) 0.040(2) 0.0143(16) 0.015(2) 0.0068(18)
C54 0.060(3) 0.033(2) 0.032(2) 0.0116(16) 0.017(2) -0.007(2)
C55 0.049(3) 0.042(2) 0.032(2) 0.0061(17) 0.025(2) -0.007(2)
C56 0.039(2) 0.0334(18) 0.028(2) 0.0032(15) 0.0177(18) -0.0042(17)
C57 0.0238(18) 0.0284(16) 0.0230(17) 0.0060(14) 0.0146(15) 0.0022(15)
C58 0.038(2) 0.042(2) 0.028(2) 0.0090(16) 0.0160(19) 0.0164(19)
C59 0.061(3) 0.064(3) 0.046(3) 0.009(2) 0.025(3) 0.034(3)
C60 0.037(3) 0.110(4) 0.044(3) 0.021(3) 0.023(2) 0.037(3)
C61 0.029(2) 0.084(3) 0.046(3) 0.021(2) 0.021(2) 0.004(2)
C62 0.022(2) 0.046(2) 0.037(2) 0.0107(17) 0.0137(18) -0.0019(17)
C63 0.026(2) 0.0228(15) 0.0180(17) 0.0004(13) 0.0070(15) 0.0018(14)
C64 0.029(2) 0.0252(16) 0.0231(19) 0.0020(13) 0.0095(16) -0.0011(15)
C65 0.031(2) 0.0328(18) 0.031(2) -0.0042(16) 0.0067(18) -0.0091(17)
C66 0.046(3) 0.043(2) 0.025(2) -0.0125(16) 0.0122(19) -0.005(2)
C67 0.040(2) 0.045(2) 0.027(2) -0.0009(16) 0.0178(19) 0.0014(19)
C68 0.029(2) 0.0324(17) 0.0251(19) -0.0059(14) 0.0114(16) -0.0060(16)
C69 0.028(2) 0.0263(16) 0.0220(18) -0.0030(13) 0.0121(16) -0.0022(15)
C70 0.049(3) 0.0287(17) 0.033(2) -0.0010(15) 0.025(2) -0.0033(17)
C71 0.078(4) 0.043(2) 0.048(3) -0.0121(19) 0.044(3) -0.005(2)
C72 0.092(4) 0.030(2) 0.068(3) -0.021(2) 0.049(3) -0.015(2)
C73 0.074(4) 0.034(2) 0.056(3) -0.0139(18) 0.041(3) -0.025(2)
C74 0.041(3) 0.0385(19) 0.034(2) -0.0103(16) 0.0224(19) -0.0167(18)
C75 0.0223(18) 0.0351(17) 0.0162(16) 0.0065(14) 0.0073(14) 0.0047(16)
C76 0.035(2) 0.0336(18) 0.031(2) 0.0107(15) 0.0188(18) 0.0076(17)
C77 0.045(3) 0.045(2) 0.047(3) 0.0201(19) 0.029(2) 0.022(2)
C78 0.033(3) 0.090(3) 0.046(3) 0.024(2) 0.018(2) 0.029(3)
C79 0.023(2) 0.101(4) 0.052(3) -0.003(3) 0.004(2) 0.004(3)
C80 0.025(2) 0.062(3) 0.041(2) -0.007(2) 0.008(2) -0.001(2)
C81 0.030(2) 0.0182(15) 0.0254(19) 0.0010(13) 0.0161(16) 0.0010(14)
C82 0.033(2) 0.0271(16) 0.0238(19) -0.0002(14) 0.0125(17) -0.0076(16)
C83 0.043(3) 0.0326(18) 0.037(2) 0.0036(16) 0.023(2) -0.0084(18)
C84 0.049(3) 0.0251(16) 0.027(2) 0.0061(14) 0.0227(19) 0.0005(17)
C85 0.042(2) 0.0241(16) 0.0201(19) -0.0003(13) 0.0121(17) 0.0020(16)
C86 0.028(2) 0.0236(16) 0.029(2) 0.0011(14) 0.0132(17) -0.0044(15)
C87 0.024(2) 0.0278(17) 0.036(2) -0.0012(15) 0.0100(17) 0.0033(15)
C88 0.041(3) 0.0259(17) 0.039(2) 0.0059(15) 0.016(2) -0.0045(17)
C89 0.038(2) 0.0253(17) 0.039(2) -0.0045(15) 0.016(2) -0.0018(16)
C90 0.036(3) 0.052(2) 0.064(3) -0.013(2) 0.028(2) 0.000(2)
C91 0.028(2) 0.054(2) 0.037(2) -0.0034(18) 0.0129(19) -0.0186(19)
C92 0.032(2) 0.048(2) 0.032(2) 0.0009(17) 0.0039(19) -0.0053(19)
C93 0.049(3) 0.051(2) 0.053(3) -0.003(2) 0.024(2) 0.006(2)
C94 0.050(3) 0.065(3) 0.080(3) 0.000(2) 0.037(3) 0.020(2)
C95 0.066(4) 0.040(2) 0.074(3) -0.014(2) 0.027(3) 0.000(2)
C96 0.029(2) 0.052(2) 0.050(3) 0.0110(19) 0.008(2) 0.007(2)
C97 0.021(2) 0.046(2) 0.068(3) 0.011(2) 0.010(2) 0.0027(19)
C98 0.034(3) 0.043(2) 0.072(3) 0.020(2) 0.022(2) 0.0126(19)
Nd3 0.01714(9) 0.01869(8) 0.02182(9) -0.00186(7) 0.00811(7) 0.00157(7)
P5 0.0217(5) 0.0208(4) 0.0224(5) -0.0011(3) 0.0108(4) 0.0030(4)
P6 0.0208(5) 0.0228(4) 0.0209(5) -0.0009(3) 0.0086(4) 0.0034(4)
Si9 0.0316(6) 0.0282(5) 0.0362(6) 0.0024(4) 0.0141(5) -0.0040(5)
Si10 0.0243(6) 0.0259(5) 0.0329(6) -0.0043(4) 0.0084(5) -0.0046(4)
Si11 0.0209(5) 0.0253(5) 0.0303(6) -0.0047(4) 0.0060(5) 0.0046(4)
Si12 0.0250(6) 0.0212(4) 0.0357(6) -0.0027(4) 0.0111(5) 0.0032(4)
N9 0.0208(15) 0.0219(12) 0.0216(14) 0.0019(11) 0.0100(12) 0.0036(12)
N10 0.0244(16) 0.0208(12) 0.0213(14) -0.0006(11) 0.0101(12) 0.0038(12)
N11 0.0235(17) 0.0242(13) 0.0302(16) -0.0018(11) 0.0117(14) -0.0039(12)
N12 0.0188(16) 0.0212(13) 0.0247(15) 0.0005(11) 0.0071(13) 0.0046(12)
C99 0.0237(19) 0.0202(15) 0.0242(18) -0.0043(13) 0.0125(16) -0.0008(14)
C100 0.0250(18) 0.0298(17) 0.0183(16) -0.0054(14) 0.0119(14) -0.0019(15)
C101 0.032(2) 0.0351(19) 0.032(2) -0.0028(16) 0.0137(18) -0.0049(17)
C102 0.037(3) 0.050(2) 0.044(3) -0.0004(19) 0.016(2) -0.019(2)
C103 0.031(3) 0.073(3) 0.049(3) -0.008(2) 0.021(2) -0.016(2)
C104 0.021(2) 0.073(3) 0.039(2) -0.013(2) 0.0122(18) 0.005(2)
C105 0.031(2) 0.039(2) 0.030(2) -0.0064(16) 0.0133(18) 0.0028(17)
C106 0.033(2) 0.0236(16) 0.0208(18) 0.0001(13) 0.0118(16) 0.0082(15)
C107 0.043(3) 0.0341(19) 0.042(2) -0.0128(17) 0.024(2) -0.0076(18)
C108 0.057(3) 0.043(2) 0.065(3) -0.026(2) 0.033(3) -0.013(2)
C109 0.064(3) 0.035(2) 0.055(3) -0.0188(19) 0.028(3) 0.003(2)
C110 0.050(3) 0.059(3) 0.031(2) -0.0111(19) 0.016(2) 0.021(2)
C111 0.035(2) 0.046(2) 0.027(2) -0.0024(16) 0.0119(18) 0.0085(19)
C112 0.024(2) 0.0226(16) 0.0220(18) 0.0000(13) 0.0069(15) -0.0025(14)
C113 0.031(2) 0.0263(17) 0.029(2) 0.0002(14) 0.0133(17) 0.0021(16)
C114 0.034(2) 0.0337(19) 0.032(2) 0.0054(16) 0.0088(19) 0.0066(17)
C115 0.059(3) 0.041(2) 0.026(2) 0.0110(17) 0.013(2) 0.009(2)
C116 0.062(3) 0.046(2) 0.028(2) 0.0079(17) 0.028(2) 0.012(2)
C117 0.039(2) 0.0366(19) 0.027(2) 0.0087(16) 0.0145(18) 0.0145(18)
C118 0.0245(19) 0.0339(18) 0.0216(17) -0.0048(14) 0.0103(15) 0.0044(16)
C119 0.028(2) 0.052(2) 0.031(2) -0.0065(17) 0.0096(18) 0.0061(19)
C120 0.024(2) 0.091(3) 0.033(2) -0.011(2) 0.0054(18) 0.010(2)
C121 0.027(2) 0.078(3) 0.041(3) -0.016(2) 0.015(2) -0.021(2)
C122 0.035(3) 0.055(2) 0.039(2) -0.0131(19) 0.015(2) -0.021(2)
C123 0.028(2) 0.0387(19) 0.028(2) -0.0065(16) 0.0110(17) -0.0008(17)
C124 0.029(2) 0.0266(16) 0.0234(18) 0.0027(14) 0.0116(16) 0.0070(15)
C125 0.048(3) 0.0293(17) 0.031(2) 0.0064(15) 0.0219(19) 0.0111(18)
C126 0.084(4) 0.048(2) 0.053(3) 0.020(2) 0.052(3) 0.022(2)
C127 0.079(4) 0.041(2) 0.056(3) 0.022(2) 0.044(3) 0.022(2)
C128 0.054(3) 0.0332(19) 0.046(3) 0.0109(17) 0.026(2) 0.0200(19)
C129 0.035(2) 0.0334(18) 0.027(2) 0.0061(15) 0.0146(18) 0.0118(17)
C130 0.029(2) 0.0216(15) 0.0218(18) -0.0043(13) 0.0112(16) -0.0030(15)
C131 0.026(2) 0.0366(19) 0.0253(19) -0.0050(15) 0.0101(16) 0.0007(16)
C132 0.035(2) 0.040(2) 0.029(2) -0.0072(16) 0.0137(18) -0.0078(18)
C133 0.052(3) 0.0356(19) 0.030(2) -0.0147(16) 0.024(2) -0.0064(19)
C134 0.038(2) 0.0315(18) 0.038(2) -0.0061(16) 0.023(2) 0.0039(17)
C135 0.031(2) 0.0282(17) 0.0218(18) -0.0014(14) 0.0113(16) 0.0023(16)
C136 0.049(3) 0.047(2) 0.036(2) 0.0020(18) 0.014(2) 0.003(2)
C137 0.046(3) 0.059(3) 0.052(3) 0.000(2) 0.027(2) -0.016(2)
C138 0.060(3) 0.033(2) 0.053(3) 0.0110(18) 0.024(2) 0.007(2)
C139 0.028(2) 0.045(2) 0.050(3) -0.0067(18) 0.005(2) -0.0013(19)
C140 0.045(3) 0.0333(19) 0.044(2) -0.0105(17) 0.021(2) -0.0051(18)
C141 0.039(3) 0.039(2) 0.035(2) 0.0036(17) 0.0045(19) -0.0058(19)
C142 0.035(3) 0.048(2) 0.081(3) 0.004(2) 0.034(2) 0.000(2)
C143 0.028(2) 0.0361(19) 0.042(2) -0.0072(17) 0.0095(19) 0.0082(17)
C144 0.042(3) 0.045(2) 0.036(2) -0.0099(18) -0.001(2) 0.006(2)
C145 0.038(3) 0.0304(18) 0.045(2) -0.0115(16) 0.009(2) 0.0041(18)
C146 0.046(3) 0.0250(17) 0.056(3) 0.0078(17) 0.022(2) 0.0017(18)
C147 0.029(2) 0.0282(18) 0.055(3) -0.0068(16) 0.019(2) -0.0016(16)

loop_
_atom_type_symbol
_atom_type_description
_atom_type_scat_dispersion_real
_atom_type_scat_dispersion_imag
_atom_type_scat_source
C C 0.0033 0.0016 'International Tables Vol C Tables 4.2.6.8 and 6.1.1.4'
H H 0.0000 0.0000 'International Tables Vol C Tables 4.2.6.8 and 6.1.1.4'
N N 0.0061 0.0033 'International Tables Vol C Tables 4.2.6.8 and 6.1.1.4'
Nd Nd -0.1943 3.0179 'International Tables Vol C Tables 4.2.6.8 and 6.1.1.4'
P P 0.1023 0.0942 'International Tables Vol C Tables 4.2.6.8 and 6.1.1.4'
Si Si 0.0817 0.0704 'International Tables Vol C Tables 4.2.6.8 and 6.1.1.4'

loop_
_geom_angle_atom_site_label_1
_geom_angle_atom_site_label_2
_geom_angle_atom_site_label_3
_geom_angle
N3 Nd1 N4 110.23(9)
N3 Nd1 N2 118.14(8)
N4 Nd1 N2 105.27(8)
N3 Nd1 N1 110.63(9)
N4 Nd1 N1 109.33(8)
N2 Nd1 N1 102.74(9)
N3 Nd1 C1 94.73(9)
N4 Nd1 C1 155.02(9)
N2 Nd1 C1 59.86(8)
N1 Nd1 C1 60.06(8)
N3 Nd1 P1 103.16(7)
N4 Nd1 P1 135.42(6)
N2 Nd1 P1 82.97(6)
N1 Nd1 P1 28.63(6)
C1 Nd1 P1 31.54(6)
N3 Nd1 P2 109.97(7)
N4 Nd1 P2 130.60(6)
N2 Nd1 P2 28.20(6)
N1 Nd1 P2 81.57(6)
C1 Nd1 P2 31.68(6)
P1 Nd1 P2 57.02(2)
N1 P1 C1 107.01(14)
N1 P1 C2 109.94(14)
C1 P1 C2 115.59(15)
N1 P1 C14 113.73(15)
C1 P1 C14 104.73(15)
C2 P1 C14 105.94(16)
N1 P1 Nd1 46.90(9)
C1 P1 Nd1 60.34(11)
C2 P1 Nd1 133.88(10)
C14 P1 Nd1 119.74(12)
N2 P2 C1 106.06(14)
N2 P2 C20 112.54(14)
C1 P2 C20 112.39(16)
N2 P2 C26 113.46(15)
C1 P2 C26 106.73(14)
C20 P2 C26 105.63(16)
N2 P2 Nd1 46.27(9)
C1 P2 Nd1 59.83(10)
C20 P2 Nd1 127.62(10)
C26 P2 Nd1 126.58(12)
N3 Si1 C45 110.00(14)
N3 Si1 C46 112.98(16)
C45 Si1 C46 107.73(18)
N3 Si1 C44 113.65(17)
C45 Si1 C44 105.43(18)
C46 Si1 C44 106.60(19)
N3 Si2 C48 110.56(15)
N3 Si2 C49 113.95(17)
C48 Si2 C49 106.18(17)
N3 Si2 C47 113.14(17)
C48 Si2 C47 105.82(19)
C49 Si2 C47 106.62(19)
N4 Si3 C40 109.14(14)
N4 Si3 C38 114.46(15)
C40 Si3 C38 105.57(16)
N4 Si3 C39 115.11(15)
C40 Si3 C39 106.40(17)
C38 Si3 C39 105.45(16)
N4 Si4 C42 111.13(17)
N4 Si4 C41 115.98(15)
C42 Si4 C41 106.30(19)
N4 Si4 C43 110.83(16)
C42 Si4 C43 109.3(2)
C41 Si4 C43 102.87(17)
C8 N1 P1 125.8(2)
C8 N1 Nd1 129.7(2)
P1 N1 Nd1 104.46(12)
C32 N2 P2 125.7(2)
C32 N2 Nd1 128.5(2)
P2 N2 Nd1 105.53(12)
Si1 N3 Si2 119.91(15)
Si1 N3 Nd1 121.59(14)
Si2 N3 Nd1 118.41(14)
Si3 N4 Si4 119.77(15)
Si3 N4 Nd1 116.73(14)
Si4 N4 Nd1 123.44(12)
P1 C1 P2 131.10(18)
P1 C1 Nd1 88.12(12)
P2 C1 Nd1 88.49(12)
P1 C1 H1 114.4
P2 C1 H1 114.4
Nd1 C1 H1 94.1
C7 C2 C3 119.3(3)
C7 C2 P1 118.1(3)
C3 C2 P1 122.6(3)
C2 C3 C4 119.7(3)
C2 C3 H3 120.2
C4 C3 H3 120.2
C5 C4 C3 120.5(4)
C5 C4 H4 119.8
C3 C4 H4 119.8
C6 C5 C4 119.8(4)
C6 C5 H5 120.1
C4 C5 H5 120.1
C5 C6 C7 120.8(4)
C5 C6 H6 119.6
C7 C6 H6 119.6
C2 C7 C6 120.0(4)
C2 C7 H7 120.0
C6 C7 H7 120.0
C9 C8 C13 116.3(3)
C9 C8 N1 118.2(3)
C13 C8 N1 125.5(3)
C10 C9 C8 122.1(4)
C10 C9 H9 119.0
C8 C9 H9 119.0
C11 C10 C9 120.0(4)
C11 C10 H10 120.0
C9 C10 H10 120.0
C10 C11 C12 120.0(4)
C10 C11 H11 120.0
C12 C11 H11 120.0
C11 C12 C13 120.6(4)
C11 C12 H12 119.7
C13 C12 H12 119.7
C12 C13 C8 121.1(4)
C12 C13 H13 119.4
C8 C13 H13 119.4
C19 C14 C15 119.0(3)
C19 C14 P1 120.7(3)
C15 C14 P1 120.3(2)
C14 C15 C16 119.0(3)
C14 C15 H15 120.5
C16 C15 H15 120.5
C17 C16 C15 119.9(4)
C17 C16 H16 120.1
C15 C16 H16 120.1
C18 C17 C16 120.7(4)
C18 C17 H17 119.7
C16 C17 H17 119.7
C17 C18 C19 120.5(4)
C17 C18 H18 119.7
C19 C18 H18 119.7
C14 C19 C18 120.9(4)
C14 C19 H19 119.6
C18 C19 H19 119.6
C25 C20 C21 119.3(3)
C25 C20 P2 120.7(3)
C21 C20 P2 120.0(3)
C22 C21 C20 120.2(4)
C22 C21 H21 119.9
C20 C21 H21 119.9
C23 C22 C21 119.2(4)
C23 C22 H22 120.4
C21 C22 H22 120.4
C24 C23 C22 120.2(4)
C24 C23 H23 119.9
C22 C23 H23 119.9
C23 C24 C25 121.4(4)
C23 C24 H24 119.3
C25 C24 H24 119.3
C20 C25 C24 119.6(4)
C20 C25 H25 120.2
C24 C25 H25 120.2
C31 C26 C27 118.8(3)
C31 C26 P2 119.2(3)
C27 C26 P2 122.0(3)
C26 C27 C28 119.6(4)
C26 C27 H27 120.2
C28 C27 H27 120.2
C29 C28 C27 119.2(4)
C29 C28 H28 120.4
C27 C28 H28 120.4
C30 C29 C28 120.7(4)
C30 C29 H29 119.6
C28 C29 H29 119.6
C29 C30 C31 120.1(4)
C29 C30 H30 120.0
C31 C30 H30 120.0
C26 C31 C30 121.5(4)
C26 C31 H31 119.3
C30 C31 H31 119.3
C37 C32 C33 117.7(3)
C37 C32 N2 117.6(3)
C33 C32 N2 124.7(3)
C34 C33 C32 120.8(3)
C34 C33 H33 119.6
C32 C33 H33 119.6
C33 C34 C35 121.3(3)
C33 C34 H34 119.3
C35 C34 H34 119.3
C34 C35 C36 118.6(3)
C34 C35 H35 120.7
C36 C35 H35 120.7
C35 C36 C37 120.5(3)
C35 C36 H36 119.8
C37 C36 H36 119.8
C32 C37 C36 121.1(3)
C32 C37 H37 119.5
C36 C37 H37 119.5
Si3 C38 H38A 109.5
Si3 C38 H38B 109.5
H38A C38 H38B 109.5
Si3 C38 H38C 109.5
H38A C38 H38C 109.5
H38B C38 H38C 109.5
Si3 C39 H39A 109.5
Si3 C39 H39B 109.5
H39A C39 H39B 109.5
Si3 C39 H39C 109.5
H39A C39 H39C 109.5
H39B C39 H39C 109.5
Si3 C40 H40A 109.5
Si3 C40 H40B 109.5
H40A C40 H40B 109.5
Si3 C40 H40C 109.5
H40A C40 H40C 109.5
H40B C40 H40C 109.5
Si4 C41 H41A 109.5
Si4 C41 H41B 109.5
H41A C41 H41B 109.5
Si4 C41 H41C 109.5
H41A C41 H41C 109.5
H41B C41 H41C 109.5
Si4 C42 H42A 109.5
Si4 C42 H42B 109.5
H42A C42 H42B 109.5
Si4 C42 H42C 109.5
H42A C42 H42C 109.5
H42B C42 H42C 109.5
Si4 C43 H43A 109.5
Si4 C43 H43B 109.5
H43A C43 H43B 109.5
Si4 C43 H43C 109.5
H43A C43 H43C 109.5
H43B C43 H43C 109.5
Si1 C44 H44A 109.5
Si1 C44 H44B 109.5
H44A C44 H44B 109.5
Si1 C44 H44C 109.5
H44A C44 H44C 109.5
H44B C44 H44C 109.5
Si1 C45 H45A 109.5
Si1 C45 H45B 109.5
H45A C45 H45B 109.5
Si1 C45 H45C 109.5
H45A C45 H45C 109.5
H45B C45 H45C 109.5
Si1 C46 H46A 109.5
Si1 C46 H46B 109.5
H46A C46 H46B 109.5
Si1 C46 H46C 109.5
H46A C46 H46C 109.5
H46B C46 H46C 109.5
Si2 C47 H47A 109.5
Si2 C47 H47B 109.5
H47A C47 H47B 109.5
Si2 C47 H47C 109.5
H47A C47 H47C 109.5
H47B C47 H47C 109.5
Si2 C48 H48A 109.5
Si2 C48 H48B 109.5
H48A C48 H48B 109.5
Si2 C48 H48C 109.5
H48A C48 H48C 109.5
H48B C48 H48C 109.5
Si2 C49 H49A 109.5
Si2 C49 H49B 109.5
H49A C49 H49B 109.5
Si2 C49 H49C 109.5
H49A C49 H49C 109.5
H49B C49 H49C 109.5
N8 Nd2 N7 111.35(9)
N8 Nd2 N5 106.61(9)
N7 Nd2 N5 108.04(8)
N8 Nd2 N6 121.32(9)
N7 Nd2 N6 106.29(8)
N5 Nd2 N6 102.28(9)
N8 Nd2 C50 93.72(9)
N7 Nd2 C50 154.81(9)
N5 Nd2 C50 60.08(8)
N6 Nd2 C50 59.59(8)
N8 Nd2 P3 101.27(7)
N7 Nd2 P3 133.58(7)
N5 Nd2 P3 28.38(6)
N6 Nd2 P3 82.01(6)
C50 Nd2 P3 31.72(6)
N8 Nd2 P4 109.47(7)
N7 Nd2 P4 132.30(6)
N5 Nd2 P4 82.36(6)
N6 Nd2 P4 28.30(6)
C50 Nd2 P4 31.33(6)
P3 Nd2 P4 57.09(2)
N8 Nd2 Si7 28.22(7)
N7 Nd2 Si7 114.52(7)
N5 Nd2 Si7 126.82(5)
N6 Nd2 Si7 95.08(6)
C50 Nd2 Si7 88.67(6)
P3 Nd2 Si7 109.91(2)
P4 Nd2 Si7 91.25(2)
N5 P3 C50 105.86(14)
N5 P3 C57 112.39(14)
C50 P3 C57 114.38(15)
N5 P3 C51 115.23(14)
C50 P3 C51 104.38(14)
C57 P3 C51 104.58(15)
N5 P3 Nd2 45.80(9)
C50 P3 Nd2 60.11(10)
C57 P3 Nd2 132.41(10)
C51 P3 Nd2 122.87(12)
N6 P4 C50 106.51(14)
N6 P4 C75 111.57(14)
C50 P4 C75 114.10(15)
N6 P4 C69 114.75(15)
C50 P4 C69 103.69(14)
C75 P4 C69 106.16(15)
N6 P4 Nd2 46.89(9)
C50 P4 Nd2 59.70(10)
C75 P4 Nd2 132.39(11)
C69 P4 Nd2 121.35(12)
N7 Si5 C92 111.46(16)
N7 Si5 C90 112.14(15)
C92 Si5 C90 107.35(17)
N7 Si5 C91 115.46(15)
C92 Si5 C91 105.68(16)
C90 Si5 C91 104.11(17)
N7 Si6 C87 108.80(13)
N7 Si6 C88 115.01(15)
C87 Si6 C88 105.99(16)
N7 Si6 C89 113.89(14)
C87 Si6 C89 107.30(16)
C88 Si6 C89 105.31(15)
N8 Si7 C95 113.59(18)
N8 Si7 C94 115.97(17)
C95 Si7 C94 104.86(19)
N8 Si7 C93 109.49(15)
C95 Si7 C93 106.61(19)
C94 Si7 C93 105.6(2)
N8 Si7 Nd2 40.01(9)
C95 Si7 Nd2 111.92(14)
C94 Si7 Nd2 142.21(14)
C93 Si7 Nd2 72.28(12)
N8 Si8 C96 112.49(15)
N8 Si8 C97 113.61(17)
C96 Si8 C97 105.22(19)
N8 Si8 C98 112.87(16)
C96 Si8 C98 107.00(18)
C97 Si8 C98 104.99(17)
C63 N5 P3 126.2(2)
C63 N5 Nd2 127.0(2)
P3 N5 Nd2 105.82(12)
C81 N6 P4 124.6(2)
C81 N6 Nd2 130.4(2)
P4 N6 Nd2 104.81(11)
Si6 N7 Si5 118.39(14)
Si6 N7 Nd2 118.75(14)
Si5 N7 Nd2 122.41(12)
Si8 N8 Si7 120.40(16)
Si8 N8 Nd2 127.81(15)
Si7 N8 Nd2 111.77(14)
P4 C50 P3 132.04(18)
P4 C50 Nd2 88.97(12)
P3 C50 Nd2 88.18(11)
P4 C50 H50 114.0
P3 C50 H50 114.0
Nd2 C50 H50 93.5
C52 C51 C56 119.2(3)
C52 C51 P3 118.5(3)
C56 C51 P3 122.3(3)
C51 C52 C53 119.7(3)
C51 C52 H52 120.1
C53 C52 H52 120.1
C54 C53 C52 120.2(4)
C54 C53 H53 119.9
C52 C53 H53 119.9
C55 C54 C53 120.6(3)
C55 C54 H54 119.7
C53 C54 H54 119.7
C54 C55 C56 120.2(4)
C54 C55 H55 119.9
C56 C55 H55 119.9
C55 C56 C51 120.1(3)
C55 C56 H56 120.0
C51 C56 H56 120.0
C62 C57 C58 119.0(3)
C62 C57 P3 119.9(2)
C58 C57 P3 121.0(3)
C57 C58 C59 120.1(4)
C57 C58 H58 119.9
C59 C58 H58 119.9
C60 C59 C58 119.1(4)
C60 C59 H59 120.4
C58 C59 H59 120.4
C61 C60 C59 121.1(4)
C61 C60 H60 119.5
C59 C60 H60 119.5
C60 C61 C62 119.5(4)
C60 C61 H61 120.3
C62 C61 H61 120.3
C61 C62 C57 121.1(4)
C61 C62 H62 119.4
C57 C62 H62 119.4
C64 C63 C68 117.0(3)
C64 C63 N5 117.8(3)
C68 C63 N5 125.2(3)
C63 C64 C65 121.8(3)
C63 C64 H64 119.1
C65 C64 H64 119.1
C66 C65 C64 120.7(3)
C66 C65 H65 119.7
C64 C65 H65 119.7
C67 C66 C65 118.4(3)
C67 C66 H66 120.8
C65 C66 H66 120.8
C66 C67 C68 121.1(3)
C66 C67 H67 119.5
C68 C67 H67 119.5
C67 C68 C63 121.0(3)
C67 C68 H68 119.5
C63 C68 H68 119.5
C70 C69 C74 119.6(3)
C70 C69 P4 121.1(2)
C74 C69 P4 119.2(3)
C69 C70 C71 118.6(3)
C69 C70 H70 120.7
C71 C70 H70 120.7
C72 C71 C70 120.8(4)
C72 C71 H71 119.6
C70 C71 H71 119.6
C73 C72 C71 120.6(3)
C73 C72 H72 119.7
C71 C72 H72 119.7
C72 C73 C74 119.9(4)
C72 C73 H73 120.1
C74 C73 H73 120.1
C73 C74 C69 120.4(3)
C73 C74 H74 119.8
C69 C74 H74 119.8
C80 C75 C76 118.4(3)
C80 C75 P4 122.7(3)
C76 C75 P4 118.7(3)
C77 C76 C75 120.1(4)
C77 C76 H76 119.9
C75 C76 H76 119.9
C76 C77 C78 120.6(4)
C76 C77 H77 119.7
C78 C77 H77 119.7
C79 C78 C77 120.4(4)
C79 C78 H78 119.8
C77 C78 H78 119.8
C78 C79 C80 119.8(4)
C78 C79 H79 120.1
C80 C79 H79 120.1
C75 C80 C79 120.6(4)
C75 C80 H80 119.7
C79 C80 H80 119.7
C82 C81 C86 117.8(3)
C82 C81 N6 117.1(3)
C86 C81 N6 125.0(3)
C83 C82 C81 120.6(3)
C83 C82 H82 119.7
C81 C82 H82 119.7
C84 C83 C82 120.7(3)
C84 C83 H83 119.6
C82 C83 H83 119.6
C85 C84 C83 119.3(3)
C85 C84 H84 120.3
C83 C84 H84 120.3
C84 C85 C86 120.8(3)
C84 C85 H85 119.6
C86 C85 H85 119.6
C85 C86 C81 120.6(3)
C85 C86 H86 119.7
C81 C86 H86 119.7
Si6 C87 H87A 109.5
Si6 C87 H87B 109.5
H87A C87 H87B 109.5
Si6 C87 H87C 109.5
H87A C87 H87C 109.5
H87B C87 H87C 109.5
Si6 C88 H88A 109.5
Si6 C88 H88B 109.5
H88A C88 H88B 109.5
Si6 C88 H88C 109.5
H88A C88 H88C 109.5
H88B C88 H88C 109.5
Si6 C89 H89A 109.5
Si6 C89 H89B 109.5
H89A C89 H89B 109.5
Si6 C89 H89C 109.5
H89A C89 H89C 109.5
H89B C89 H89C 109.5
Si5 C90 H90A 109.5
Si5 C90 H90B 109.5
H90A C90 H90B 109.5
Si5 C90 H90C 109.5
H90A C90 H90C 109.5
H90B C90 H90C 109.5
Si5 C91 H91A 109.5
Si5 C91 H91B 109.5
H91A C91 H91B 109.5
Si5 C91 H91C 109.5
H91A C91 H91C 109.5
H91B C91 H91C 109.5
Si5 C92 H92A 109.5
Si5 C92 H92B 109.5
H92A C92 H92B 109.5
Si5 C92 H92C 109.5
H92A C92 H92C 109.5
H92B C92 H92C 109.5
Si7 C93 H93A 109.5
Si7 C93 H93B 109.5
H93A C93 H93B 109.5
Si7 C93 H93C 109.5
H93A C93 H93C 109.5
H93B C93 H93C 109.5
Si7 C94 H94A 109.5
Si7 C94 H94B 109.5
H94A C94 H94B 109.5
Si7 C94 H94C 109.5
H94A C94 H94C 109.5
H94B C94 H94C 109.5
Si7 C95 H95A 109.5
Si7 C95 H95B 109.5
H95A C95 H95B 109.5
Si7 C95 H95C 109.5
H95A C95 H95C 109.5
H95B C95 H95C 109.5
Si8 C96 H96A 109.5
Si8 C96 H96B 109.5
H96A C96 H96B 109.5
Si8 C96 H96C 109.5
H96A C96 H96C 109.5
H96B C96 H96C 109.5
Si8 C97 H97A 109.5
Si8 C97 H97B 109.5
H97A C97 H97B 109.5
Si8 C97 H97C 109.5
H97A C97 H97C 109.5
H97B C97 H97C 109.5
Si8 C98 H98A 109.5
Si8 C98 H98B 109.5
H98A C98 H98B 109.5
Si8 C98 H98C 109.5
H98A C98 H98C 109.5
H98B C98 H98C 109.5
N11 Nd3 N12 112.23(9)
N11 Nd3 N9 107.18(9)
N12 Nd3 N9 110.07(8)
N11 Nd3 N10 121.31(8)
N12 Nd3 N10 103.30(8)
N9 Nd3 N10 102.09(9)
N11 Nd3 C99 93.53(9)
N12 Nd3 C99 154.22(9)
N9 Nd3 C99 60.32(8)
N10 Nd3 C99 59.74(8)
N11 Nd3 P5 101.93(7)
N12 Nd3 P5 134.85(7)
N9 Nd3 P5 28.46(6)
N10 Nd3 P5 81.69(6)
C99 Nd3 P5 31.87(6)
N11 Nd3 P6 109.03(6)
N12 Nd3 P6 129.95(6)
N9 Nd3 P6 82.69(6)
N10 Nd3 P6 28.33(6)
C99 Nd3 P6 31.47(6)
P5 Nd3 P6 57.15(2)
N11 Nd3 Si9 27.44(7)
N12 Nd3 Si9 115.57(7)
N9 Nd3 Si9 125.39(6)
N10 Nd3 Si9 95.19(6)
C99 Nd3 Si9 86.79(6)
P5 Nd3 Si9 108.44(2)
P6 Nd3 Si9 89.88(2)
N9 P5 C99 106.56(14)
N9 P5 C100 112.40(14)
C99 P5 C100 113.54(15)
N9 P5 C106 114.12(14)
C99 P5 C106 104.56(14)
C100 P5 C106 105.56(16)
N9 P5 Nd3 46.35(9)
C99 P5 Nd3 60.22(10)
C100 P5 Nd3 131.15(10)
C106 P5 Nd3 123.16(12)
N10 P6 C99 106.62(14)
N10 P6 C118 110.53(14)
C99 P6 C118 114.35(15)
N10 P6 C124 113.76(15)
C99 P6 C124 104.24(14)
C118 P6 C124 107.34(16)
N10 P6 Nd3 46.92(9)
C99 P6 Nd3 59.85(10)
C118 P6 Nd3 132.47(11)
C124 P6 Nd3 119.96(12)
N11 Si9 C138 113.41(16)
N11 Si9 C137 114.71(16)
C138 Si9 C137 105.93(18)
N11 Si9 C136 110.15(15)
C138 Si9 C136 106.00(17)
C137 Si9 C136 106.02(19)
N11 Si9 Nd3 38.63(9)
C138 Si9 Nd3 111.46(13)
C137 Si9 Nd3 140.97(13)
C136 Si9 Nd3 74.33(12)
N11 Si10 C140 112.91(14)
N11 Si10 C141 110.81(14)
C140 Si10 C141 106.90(17)
N11 Si10 C139 114.15(16)
C140 Si10 C139 105.48(17)
C141 Si10 C139 106.05(17)
N12 Si11 C142 112.11(15)
N12 Si11 C143 115.33(14)
C142 Si11 C143 104.13(17)
N12 Si11 C144 111.37(17)
C142 Si11 C144 107.22(18)
C143 Si11 C144 106.07(16)
N12 Si12 C147 109.61(13)
N12 Si12 C146 113.49(15)
C147 Si12 C146 107.50(17)
N12 Si12 C145 115.35(15)
C147 Si12 C145 105.38(16)
C146 Si12 C145 104.92(16)
C112 N9 P5 126.4(2)
C112 N9 Nd3 127.5(2)
P5 N9 Nd3 105.19(12)
C130 N10 P6 124.1(2)
C130 N10 Nd3 131.0(2)
P6 N10 Nd3 104.74(12)
Si10 N11 Si9 119.12(15)
Si10 N11 Nd3 126.93(14)
Si9 N11 Nd3 113.93(13)
Si12 N12 Si11 119.74(14)
Si12 N12 Nd3 118.65(14)
Si11 N12 Nd3 121.21(12)
P6 C99 P5 131.20(18)
P6 C99 Nd3 88.67(12)
P5 C99 Nd3 87.91(12)
P6 C99 H99 114.4
P5 C99 H99 114.4
Nd3 C99 H99 94.1
C101 C100 C105 118.6(3)
C101 C100 P5 122.0(3)
C105 C100 P5 119.4(2)
C102 C101 C100 120.5(4)
C102 C101 H101 119.8
C100 C101 H101 119.8
C103 C102 C101 120.2(4)
C103 C102 H102 119.9
C101 C102 H102 119.9
C102 C103 C104 120.8(4)
C102 C103 H103 119.6
C104 C103 H103 119.6
C103 C104 C105 119.4(4)
C103 C104 H104 120.3
C105 C104 H104 120.3
C104 C105 C100 120.6(3)
C104 C105 H105 119.7
C100 C105 H105 119.7
C107 C106 C111 118.5(3)
C107 C106 P5 118.8(3)
C111 C106 P5 122.7(3)
C106 C107 C108 120.4(4)
C106 C107 H107 119.8
C108 C107 H107 119.8
C109 C108 C107 121.6(4)
C109 C108 H108 119.2
C107 C108 H108 119.2
C108 C109 C110 119.1(3)
C108 C109 H109 120.4
C110 C109 H109 120.4
C109 C110 C111 120.5(4)
C109 C110 H110 119.7
C111 C110 H110 119.7
C106 C111 C110 119.8(4)
C106 C111 H111 120.1
C110 C111 H111 120.1
C113 C112 C117 117.1(3)
C113 C112 N9 117.9(3)
C117 C112 N9 124.9(3)
C112 C113 C114 122.3(3)
C112 C113 H113 118.8
C114 C113 H113 118.8
C115 C114 C113 119.2(3)
C115 C114 H114 120.4
C113 C114 H114 120.4
C114 C115 C116 120.2(3)
C114 C115 H115 119.9
C116 C115 H115 119.9
C115 C116 C117 119.9(4)
C115 C116 H116 120.1
C117 C116 H116 120.1
C116 C117 C112 121.3(3)
C116 C117 H117 119.4
C112 C117 H117 119.4
C119 C118 C123 118.3(3)
C119 C118 P6 122.7(3)
C123 C118 P6 119.0(3)
C118 C119 C120 119.9(4)
C118 C119 H119 120.0
C120 C119 H119 120.0
C121 C120 C119 120.5(4)
C121 C120 H120 119.8
C119 C120 H120 119.8
C122 C121 C120 119.9(4)
C122 C121 H121 120.1
C120 C121 H121 120.1
C121 C122 C123 120.3(4)
C121 C122 H122 119.8
C123 C122 H122 119.8
C122 C123 C118 121.1(4)
C122 C123 H123 119.5
C118 C123 H123 119.5
C125 C124 C129 118.8(3)
C125 C124 P6 120.6(2)
C129 C124 P6 120.6(3)
C126 C125 C124 120.3(3)
C126 C125 H125 119.9
C124 C125 H125 119.9
C127 C126 C125 119.9(4)
C127 C126 H126 120.0
C125 C126 H126 120.0
C128 C127 C126 120.6(3)
C128 C127 H127 119.7
C126 C127 H127 119.7
C127 C128 C129 120.2(3)
C127 C128 H128 119.9
C129 C128 H128 119.9
C128 C129 C124 120.3(3)
C128 C129 H129 119.9
C124 C129 H129 119.9
C135 C130 C131 117.6(3)
C135 C130 N10 118.0(3)
C131 C130 N10 124.3(3)
C132 C131 C130 120.9(3)
C132 C131 H131 119.5
C130 C131 H131 119.5
C131 C132 C133 120.8(3)
C131 C132 H132 119.6
C133 C132 H132 119.6
C134 C133 C132 119.3(3)
C134 C133 H133 120.3
C132 C133 H133 120.3
C133 C134 C135 120.1(3)
C133 C134 H134 119.9
C135 C134 H134 119.9
C130 C135 C134 121.1(3)
C130 C135 H135 119.4
C134 C135 H135 119.4
Si9 C136 H13A 109.5
Si9 C136 H13B 109.5
H13A C136 H13B 109.5
Si9 C136 H13C 109.5
H13A C136 H13C 109.5
H13B C136 H13C 109.5
Si9 C137 H13D 109.5
Si9 C137 H13E 109.5
H13D C137 H13E 109.5
Si9 C137 H13F 109.5
H13D C137 H13F 109.5
H13E C137 H13F 109.5
Si9 C138 H13G 109.5
Si9 C138 H13H 109.5
H13G C138 H13H 109.5
Si9 C138 H13I 109.5
H13G C138 H13I 109.5
H13H C138 H13I 109.5
Si10 C139 H13J 109.5
Si10 C139 H13K 109.5
H13J C139 H13K 109.5
Si10 C139 H13L 109.5
H13J C139 H13L 109.5
H13K C139 H13L 109.5
Si10 C140 H14A 109.5
Si10 C140 H14B 109.5
H14A C140 H14B 109.5
Si10 C140 H14C 109.5
H14A C140 H14C 109.5
H14B C140 H14C 109.5
Si10 C141 H14D 109.5
Si10 C141 H14E 109.5
H14D C141 H14E 109.5
Si10 C141 H14F 109.5
H14D C141 H14F 109.5
H14E C141 H14F 109.5
Si11 C142 H14G 109.5
Si11 C142 H14H 109.5
H14G C142 H14H 109.5
Si11 C142 H14I 109.5
H14G C142 H14I 109.5
H14H C142 H14I 109.5
Si11 C143 H14J 109.5
Si11 C143 H14K 109.5
H14J C143 H14K 109.5
Si11 C143 H14L 109.5
H14J C143 H14L 109.5
H14K C143 H14L 109.5
Si11 C144 H14M 109.5
Si11 C144 H14N 109.5
H14M C144 H14N 109.5
Si11 C144 H14O 109.5
H14M C144 H14O 109.5
H14N C144 H14O 109.5
Si12 C145 H14P 109.5
Si12 C145 H14Q 109.5
H14P C145 H14Q 109.5
Si12 C145 H14R 109.5
H14P C145 H14R 109.5
H14Q C145 H14R 109.5
Si12 C146 H14S 109.5
Si12 C146 H14T 109.5
H14S C146 H14T 109.5
Si12 C146 H14U 109.5
H14S C146 H14U 109.5
H14T C146 H14U 109.5
Si12 C147 H14V 109.5
Si12 C147 H14W 109.5
H14V C147 H14W 109.5
Si12 C147 H14X 109.5
H14V C147 H14X 109.5
H14W C147 H14X 109.5

loop_
_geom_bond_atom_site_label_1
_geom_bond_atom_site_label_2
_geom_bond_distance
Nd1 N3 2.325(3)
Nd1 N4 2.384(2)
Nd1 N2 2.478(3)
Nd1 N1 2.478(3)
Nd1 C1 2.857(3)
Nd1 P1 3.2862(9)
Nd1 P2 3.3039(9)
P1 N1 1.626(3)
P1 C1 1.720(3)
P1 C2 1.814(4)
P1 C14 1.820(3)
P2 N2 1.620(3)
P2 C1 1.736(3)
P2 C20 1.810(3)
P2 C26 1.817(3)
Si1 N3 1.721(3)
Si1 C45 1.865(3)
Si1 C46 1.892(4)
Si1 C44 1.894(4)
Si2 N3 1.724(3)
Si2 C48 1.875(4)
Si2 C49 1.883(3)
Si2 C47 1.894(4)
Si3 N4 1.719(3)
Si3 C40 1.877(4)
Si3 C38 1.878(3)
Si3 C39 1.880(3)
Si4 N4 1.725(3)
Si4 C42 1.851(4)
Si4 C41 1.869(3)
Si4 C43 1.878(4)
N1 C8 1.413(4)
N2 C32 1.434(4)
C1 H1 0.9500
C2 C7 1.387(4)
C2 C3 1.394(5)
C3 C4 1.394(5)
C3 H3 0.9500
C4 C5 1.382(5)
C4 H4 0.9500
C5 C6 1.366(5)
C5 H5 0.9500
C6 C7 1.392(5)
C6 H6 0.9500
C7 H7 0.9500
C8 C9 1.397(5)
C8 C13 1.401(5)
C9 C10 1.385(4)
C9 H9 0.9500
C10 C11 1.364(5)
C10 H10 0.9500
C11 C12 1.366(5)
C11 H11 0.9500
C12 C13 1.390(5)
C12 H12 0.9500
C13 H13 0.9500
C14 C19 1.373(4)
C14 C15 1.401(4)
C15 C16 1.408(4)
C15 H15 0.9500
C16 C17 1.380(5)
C16 H16 0.9500
C17 C18 1.339(5)
C17 H17 0.9500
C18 C19 1.390(4)
C18 H18 0.9500
C19 H19 0.9500
C20 C25 1.382(4)
C20 C21 1.400(5)
C21 C22 1.395(5)
C21 H21 0.9500
C22 C23 1.384(5)
C22 H22 0.9500
C23 C24 1.361(6)
C23 H23 0.9500
C24 C25 1.384(5)
C24 H24 0.9500
C25 H25 0.9500
C26 C31 1.373(5)
C26 C27 1.389(5)
C27 C28 1.406(4)
C27 H27 0.9500
C28 C29 1.403(6)
C28 H28 0.9500
C29 C30 1.330(6)
C29 H29 0.9500
C30 C31 1.394(5)
C30 H30 0.9500
C31 H31 0.9500
C32 C37 1.392(4)
C32 C33 1.399(4)
C33 C34 1.381(4)
C33 H33 0.9500
C34 C35 1.384(5)
C34 H34 0.9500
C35 C36 1.384(5)
C35 H35 0.9500
C36 C37 1.396(4)
C36 H36 0.9500
C37 H37 0.9500
C38 H38A 0.9800
C38 H38B 0.9800
C38 H38C 0.9800
C39 H39A 0.9800
C39 H39B 0.9800
C39 H39C 0.9800
C40 H40A 0.9800
C40 H40B 0.9800
C40 H40C 0.9800
C41 H41A 0.9800
C41 H41B 0.9800
C41 H41C 0.9800
C42 H42A 0.9800
C42 H42B 0.9800
C42 H42C 0.9800
C43 H43A 0.9800
C43 H43B 0.9800
C43 H43C 0.9800
C44 H44A 0.9800
C44 H44B 0.9800
C44 H44C 0.9800
C45 H45A 0.9800
C45 H45B 0.9800
C45 H45C 0.9800
C46 H46A 0.9800
C46 H46B 0.9800
C46 H46C 0.9800
C47 H47A 0.9800
C47 H47B 0.9800
C47 H47C 0.9800
C48 H48A 0.9800
C48 H48B 0.9800
C48 H48C 0.9800
C49 H49A 0.9800
C49 H49B 0.9800
C49 H49C 0.9800
Nd2 N8 2.339(3)
Nd2 N7 2.375(2)
Nd2 N5 2.453(3)
Nd2 N6 2.497(3)
Nd2 C50 2.856(3)
Nd2 P3 3.2926(9)
Nd2 P4 3.3072(9)
Nd2 Si7 3.3782(10)
P3 N5 1.627(3)
P3 C50 1.732(3)
P3 C57 1.802(3)
P3 C51 1.821(3)
P4 N6 1.622(3)
P4 C50 1.720(3)
P4 C75 1.815(3)
P4 C69 1.822(3)
Si5 N7 1.729(3)
Si5 C92 1.880(3)
Si5 C90 1.880(3)
Si5 C91 1.888(3)
Si6 N7 1.724(3)
Si6 C87 1.879(3)
Si6 C88 1.885(3)
Si6 C89 1.887(3)
Si7 N8 1.720(3)
Si7 C95 1.857(4)
Si7 C94 1.867(4)
Si7 C93 1.870(4)
Si8 N8 1.719(3)
Si8 C96 1.853(4)
Si8 C97 1.867(4)
Si8 C98 1.879(3)
N5 C63 1.414(4)
N6 C81 1.427(4)
C50 H50 0.9500
C51 C52 1.395(4)
C51 C56 1.396(5)
C52 C53 1.403(4)
C52 H52 0.9500
C53 C54 1.372(5)
C53 H53 0.9500
C54 C55 1.371(5)
C54 H54 0.9500
C55 C56 1.395(4)
C55 H55 0.9500
C56 H56 0.9500
C57 C62 1.385(4)
C57 C58 1.389(4)
C58 C59 1.393(5)
C58 H58 0.9500
C59 C60 1.383(6)
C59 H59 0.9500
C60 C61 1.372(6)
C60 H60 0.9500
C61 C62 1.372(5)
C61 H61 0.9500
C62 H62 0.9500
C63 C64 1.384(4)
C63 C68 1.394(4)
C64 C65 1.385(4)
C64 H64 0.9500
C65 C66 1.377(5)
C65 H65 0.9500
C66 C67 1.375(5)
C66 H66 0.9500
C67 C68 1.389(4)
C67 H67 0.9500
C68 H68 0.9500
C69 C70 1.390(4)
C69 C74 1.396(4)
C70 C71 1.402(4)
C70 H70 0.9500
C71 C72 1.378(5)
C71 H71 0.9500
C72 C73 1.359(5)
C72 H72 0.9500
C73 C74 1.391(4)
C73 H73 0.9500
C74 H74 0.9500
C75 C80 1.391(5)
C75 C76 1.397(4)
C76 C77 1.375(5)
C76 H76 0.9500
C77 C78 1.377(5)
C77 H77 0.9500
C78 C79 1.362(5)
C78 H78 0.9500
C79 C80 1.392(5)
C79 H79 0.9500
C80 H80 0.9500
C81 C82 1.396(4)
C81 C86 1.401(4)
C82 C83 1.393(4)
C82 H82 0.9500
C83 C84 1.380(5)
C83 H83 0.9500
C84 C85 1.371(5)
C84 H84 0.9500
C85 C86 1.393(4)
C85 H85 0.9500
C86 H86 0.9500
C87 H87A 0.9800
C87 H87B 0.9800
C87 H87C 0.9800
C88 H88A 0.9800
C88 H88B 0.9800
C88 H88C 0.9800
C89 H89A 0.9800
C89 H89B 0.9800
C89 H89C 0.9800
C90 H90A 0.9800
C90 H90B 0.9800
C90 H90C 0.9800
C91 H91A 0.9800
C91 H91B 0.9800
C91 H91C 0.9800
C92 H92A 0.9800
C92 H92B 0.9800
C92 H92C 0.9800
C93 H93A 0.9800
C93 H93B 0.9800
C93 H93C 0.9800
C94 H94A 0.9800
C94 H94B 0.9800
C94 H94C 0.9800
C95 H95A 0.9800
C95 H95B 0.9800
C95 H95C 0.9800
C96 H96A 0.9800
C96 H96B 0.9800
C96 H96C 0.9800
C97 H97A 0.9800
C97 H97B 0.9800
C97 H97C 0.9800
C98 H98A 0.9800
C98 H98B 0.9800
C98 H98C 0.9800
Nd3 N11 2.333(2)
Nd3 N12 2.378(2)
Nd3 N9 2.465(3)
Nd3 N10 2.493(3)
Nd3 C99 2.855(3)
Nd3 P5 3.2873(9)
Nd3 P6 3.3009(9)
Nd3 Si9 3.4164(10)
P5 N9 1.623(3)
P5 C99 1.737(3)
P5 C100 1.811(3)
P5 C106 1.816(3)
P6 N10 1.620(3)
P6 C99 1.724(3)
P6 C118 1.807(3)
P6 C124 1.820(3)
Si9 N11 1.722(3)
Si9 C138 1.867(3)
Si9 C137 1.874(4)
Si9 C136 1.877(3)
Si10 N11 1.722(3)
Si10 C140 1.874(3)
Si10 C141 1.874(4)
Si10 C139 1.876(4)
Si11 N12 1.727(3)
Si11 C142 1.866(4)
Si11 C143 1.867(3)
Si11 C144 1.868(3)
Si12 N12 1.715(3)
Si12 C147 1.880(4)
Si12 C146 1.881(3)
Si12 C145 1.893(3)
N9 C112 1.417(4)
N10 C130 1.434(4)
C99 H99 0.9500
C100 C101 1.394(4)
C100 C105 1.396(4)
C101 C102 1.382(5)
C101 H101 0.9500
C102 C103 1.367(5)
C102 H102 0.9500
C103 C104 1.380(5)
C103 H103 0.9500
C104 C105 1.389(5)
C104 H104 0.9500
C105 H105 0.9500
C106 C107 1.364(5)
C106 C111 1.393(5)
C107 C108 1.398(4)
C107 H107 0.9500
C108 C109 1.347(6)
C108 H108 0.9500
C109 C110 1.365(5)
C109 H109 0.9500
C110 C111 1.408(4)
C110 H110 0.9500
C111 H111 0.9500
C112 C113 1.389(4)
C112 C117 1.395(4)
C113 C114 1.390(4)
C113 H113 0.9500
C114 C115 1.374(5)
C114 H114 0.9500
C115 C116 1.387(5)
C115 H115 0.9500
C116 C117 1.388(4)
C116 H116 0.9500
C117 H117 0.9500
C118 C119 1.384(5)
C118 C123 1.397(4)
C119 C120 1.405(5)
C119 H119 0.9500
C120 C121 1.378(5)
C120 H120 0.9500
C121 C122 1.361(5)
C121 H121 0.9500
C122 C123 1.387(5)
C122 H122 0.9500
C123 H123 0.9500
C124 C125 1.391(5)
C124 C129 1.396(4)
C125 C126 1.387(4)
C125 H125 0.9500
C126 C127 1.380(5)
C126 H126 0.9500
C127 C128 1.362(5)
C127 H127 0.9500
C128 C129 1.389(4)
C128 H128 0.9500
C129 H129 0.9500
C130 C135 1.395(4)
C130 C131 1.403(4)
C131 C132 1.380(4)
C131 H131 0.9500
C132 C133 1.385(5)
C132 H132 0.9500
C133 C134 1.380(5)
C133 H133 0.9500
C134 C135 1.397(4)
C134 H134 0.9500
C135 H135 0.9500
C136 H13A 0.9800
C136 H13B 0.9800
C136 H13C 0.9800
C137 H13D 0.9800
C137 H13E 0.9800
C137 H13F 0.9800
C138 H13G 0.9800
C138 H13H 0.9800
C138 H13I 0.9800
C139 H13J 0.9800
C139 H13K 0.9800
C139 H13L 0.9800
C140 H14A 0.9800
C140 H14B 0.9800
C140 H14C 0.9800
C141 H14D 0.9800
C141 H14E 0.9800
C141 H14F 0.9800
C142 H14G 0.9800
C142 H14H 0.9800
C142 H14I 0.9800
C143 H14J 0.9800
C143 H14K 0.9800
C143 H14L 0.9800
C144 H14M 0.9800
C144 H14N 0.9800
C144 H14O 0.9800
C145 H14P 0.9800
C145 H14Q 0.9800
C145 H14R 0.9800
C146 H14S 0.9800
C146 H14T 0.9800
C146 H14U 0.9800
C147 H14V 0.9800
C147 H14W 0.9800
C147 H14X 0.9800
